data_7025353
loop_
_publ_author_name
'Moushi, Eleni E.'
'Masello, Antonio'
'Wernsdorfer, Wolfgang'
'Nastopoulos, Vassilios'
'Christou, George'
'Tasiopoulos, Anastasios J.'

_publ_section_title
;
 A Mn&#x2081;&#x2085; single-molecule magnet consisting of a
 supertetrahedron incorporated in a loop.
;
_journal_issue 20
_journal_name_full 'Dalton transactions (Cambridge, England : 2003)'
_journal_page_first 4978
_journal_page_last 4985
_journal_paper_doi 10.1039/b927205d
_journal_volume 39
_journal_year 2010
_chemical_formula_moiety 'C79 H137 K Mn15 N2 O50, 0.7(C5 H5 N), 0.7(C2 H3 N), 0.6(C2 H3 N'
_chemical_formula_sum 'C85.1 H144.4 K Mn15 N4 O50'
_chemical_formula_weight 2886.85
_space_group_IT_number 2
_symmetry_cell_setting triclinic
_symmetry_space_group_name_Hall '-P 1'
_symmetry_space_group_name_H-M 'P -1'
_atom_sites_solution_hydrogens geom
_atom_sites_solution_primary direct
_atom_sites_solution_secondary difmap
_audit_creation_method SHELXL-97
_cell_angle_alpha 107.132(4)
_cell_angle_beta 102.343(4)
_cell_angle_gamma 93.518(3)
_cell_formula_units_Z 2
_cell_length_a 14.1453(6)
_cell_length_b 20.7559(7)
_cell_length_c 21.3782(10)
_cell_measurement_reflns_used 15190
_cell_measurement_temperature 100(2)
_cell_measurement_theta_max 30.5343
_cell_measurement_theta_min 3.0141
_cell_volume 5807.3(5)
_computing_cell_refinement 'CrysAlis RED (Oxford Diffraction, 2006)'
_computing_data_collection 'CrysAlis CCD (Oxford Diffraction, 2006)'
_computing_data_reduction 'CrysAlis RED (Oxford Diffraction, 2006)'
_computing_molecular_graphics
;
PLATON (Spek, 1990); MERCURY (Bruno et al. 2002)
;
_computing_publication_material 'WINGX (Farrugia, 1999'
_computing_structure_refinement 'SHELXL-97 (Sheldrick, 1997'
_computing_structure_solution 'SIR2004 (Altomare et al., 1994)'
_diffrn_ambient_temperature 100(2)
_diffrn_detector_area_resol_mean 16.0288
_diffrn_measured_fraction_theta_full 0.995
_diffrn_measured_fraction_theta_max 0.995
_diffrn_measurement_device_type 'Oxford Diffraction Xcalibur-3 with Sapphire CCD'
_diffrn_measurement_method '\w/\f scans'
_diffrn_radiation_monochromator graphite
_diffrn_radiation_source 'Enhance (Mo) X-ray source'
_diffrn_radiation_type MoK\a
_diffrn_radiation_wavelength 0.71073
_diffrn_reflns_av_R_equivalents 0.0700
_diffrn_reflns_av_sigmaI/netI 0.1656
_diffrn_reflns_limit_h_max 16
_diffrn_reflns_limit_h_min -16
_diffrn_reflns_limit_k_max 24
_diffrn_reflns_limit_k_min -24
_diffrn_reflns_limit_l_max 25
_diffrn_reflns_limit_l_min -25
_diffrn_reflns_number 78946
_diffrn_reflns_theta_full 25.00
_diffrn_reflns_theta_max 25.00
_diffrn_reflns_theta_min 3.02
_exptl_absorpt_coefficient_mu 1.692
_exptl_absorpt_correction_T_max 0.8611
_exptl_absorpt_correction_T_min 0.7843
_exptl_absorpt_correction_type multi-scan
_exptl_absorpt_process_details 'Empirical absorption correction (CrysAlis RED, Oxford Diffraction)'
_exptl_crystal_colour 'dark purple'
_exptl_crystal_density_diffrn 1.651
_exptl_crystal_density_method 'not measured'
_exptl_crystal_description prism
_exptl_crystal_F_000 2954
_exptl_crystal_size_max 0.25
_exptl_crystal_size_mid 0.16
_exptl_crystal_size_min 0.09
_refine_diff_density_max 1.196
_refine_diff_density_min -0.520
_refine_diff_density_rms 0.082
_refine_ls_extinction_method none
_refine_ls_goodness_of_fit_ref 0.930
_refine_ls_hydrogen_treatment constr
_refine_ls_matrix_type full
_refine_ls_number_parameters 1488
_refine_ls_number_reflns 20364
_refine_ls_number_restraints 301
_refine_ls_restrained_S_all 0.969
_refine_ls_R_factor_all 0.1070
_refine_ls_R_factor_gt 0.0443
_refine_ls_shift/su_max 0.001
_refine_ls_shift/su_mean 0.000
_refine_ls_structure_factor_coef Fsqd
_refine_ls_weighting_details 'calc w=1/[\s^2^(Fo^2^)+(0.0270P)^2^] where P=(Fo^2^+2Fc^2^)/3'
_refine_ls_weighting_scheme calc
_refine_ls_wR_factor_gt 0.0805
_refine_ls_wR_factor_ref 0.0846
_reflns_number_gt 9394
_reflns_number_total 20364
_reflns_threshold_expression >2\s(I)
_cod_data_source_file b927205d.txt
_cod_data_source_block em491-ms
_cod_original_cell_volume 5807.3(4)
_cod_original_formula_sum 'C85.10 H144.40 K Mn15 N4 O50'
_cod_database_code 7025353

loop_
_symmetry_equiv_pos_as_xyz
'x, y, z'
'-x, -y, -z'

loop_
_atom_site_label
_atom_site_type_symbol
_atom_site_fract_x
_atom_site_fract_y
_atom_site_fract_z
_atom_site_U_iso_or_equiv
_atom_site_adp_type
_atom_site_occupancy
_atom_site_symmetry_multiplicity
_atom_site_calc_flag
_atom_site_refinement_flags
_atom_site_disorder_assembly
_atom_site_disorder_group
C1 C 0.7704(4) 0.3257(3) 1.1060(3) 0.0547(18) Uani 1 1 d D . .
H1A H 0.7962 0.3081 1.1426 0.066 Uiso 0.70 1 calc PR A 1
H1B H 0.7199 0.3527 1.1188 0.066 Uiso 0.70 1 calc PR A 1
H1C H 0.7428 0.3221 1.1428 0.066 Uiso 0.30 1 calc PR A 2
H1D H 0.7538 0.3674 1.0972 0.066 Uiso 0.30 1 calc PR A 2
C2A C 0.8490(6) 0.3707(4) 1.0994(4) 0.047(2) Uani 0.70 1 d PDU B 1
H2A H 0.8753 0.4051 1.1429 0.056 Uiso 0.70 1 calc PR B 1
H2B H 0.8208 0.3939 1.0680 0.056 Uiso 0.70 1 calc PR B 1
C2B C 0.8835(13) 0.3311(11) 1.1288(8) 0.048(6) Uani 0.30 1 d PDU B 2
H2C H 0.9074 0.3702 1.1689 0.058 Uiso 0.30 1 calc PR B 2
H2D H 0.9005 0.2908 1.1403 0.058 Uiso 0.30 1 calc PR B 2
C3 C 0.9315(4) 0.3381(3) 1.0763(3) 0.0513(18) Uani 1 1 d D . .
H3A H 0.9796 0.3728 1.0752 0.062 Uiso 0.70 1 calc PR B 1
H3B H 0.9625 0.3166 1.1085 0.062 Uiso 0.70 1 calc PR B 1
H3C H 0.9226 0.3822 1.0709 0.062 Uiso 0.30 1 calc PR B 2
H3D H 1.0010 0.3383 1.0929 0.062 Uiso 0.30 1 calc PR B 2
C4 C 0.3798(4) 0.1745(3) 0.9456(3) 0.0505(18) Uani 1 1 d . . .
H4A H 0.3690 0.2190 0.9418 0.061 Uiso 1 1 calc R . .
H4B H 0.3622 0.1715 0.9862 0.061 Uiso 1 1 calc R . .
C5 C 0.3150(4) 0.1199(4) 0.8845(3) 0.062(2) Uani 1 1 d . . .
H5A H 0.3331 0.0757 0.8852 0.074 Uiso 1 1 calc R . .
H5B H 0.2477 0.1204 0.8877 0.074 Uiso 1 1 calc R . .
C6 C 0.3224(4) 0.1291(3) 0.8188(3) 0.0490(17) Uani 1 1 d . . .
H6A H 0.2771 0.0944 0.7821 0.059 Uiso 1 1 calc R . .
H6B H 0.3041 0.1731 0.8177 0.059 Uiso 1 1 calc R . .
C7 C 0.7138(4) 0.0946(3) 1.0825(3) 0.0330(15) Uani 1 1 d D . .
H7A H 0.7250 0.0474 1.0721 0.040 Uiso 1 1 calc R . .
H7B H 0.6818 0.1046 1.1195 0.040 Uiso 1 1 calc R . .
C8 C 0.8103(4) 0.1390(3) 1.1047(2) 0.0345(15) Uani 1 1 d D . .
H8A H 0.8482 0.1327 1.1455 0.041 Uiso 1 1 calc R . .
H8B H 0.7995 0.1863 1.1152 0.041 Uiso 1 1 calc R . .
C9 C 0.8677(4) 0.1226(3) 1.0505(3) 0.0317(14) Uani 1 1 d . . .
H9A H 0.9308 0.1506 1.0676 0.038 Uiso 1 1 calc R . .
H9B H 0.8788 0.0754 1.0404 0.038 Uiso 1 1 calc R . .
C10 C 0.6463(4) -0.0484(2) 0.9510(3) 0.0328(15) Uani 1 1 d . . .
H10A H 0.6292 -0.0295 0.9937 0.039 Uiso 1 1 calc R . .
H10B H 0.6716 -0.0908 0.9510 0.039 Uiso 1 1 calc R . .
C11 C 0.5555(4) -0.0629(3) 0.8942(3) 0.0358(15) Uani 1 1 d . . .
H11A H 0.5087 -0.0958 0.8996 0.043 Uiso 1 1 calc R . .
H11B H 0.5724 -0.0831 0.8516 0.043 Uiso 1 1 calc R . .
C12 C 0.5085(4) 0.0001(3) 0.8919(3) 0.0326(14) Uani 1 1 d . . .
H12A H 0.4499 -0.0126 0.8553 0.039 Uiso 1 1 calc R . .
H12B H 0.4892 0.0192 0.9337 0.039 Uiso 1 1 calc R . .
C13 C 0.5356(6) 0.2632(4) 1.1361(4) 0.062(2) Uani 1 1 d U . .
C14 C 0.4933(5) 0.2969(3) 1.1962(3) 0.082(2) Uani 1 1 d DU . .
H14A H 0.5414 0.3331 1.2291 0.098 Uiso 1 1 calc R . .
H14B H 0.4363 0.3170 1.1809 0.098 Uiso 1 1 calc R . .
C15 C 0.4653(5) 0.2467(3) 1.2288(3) 0.089(2) Uani 1 1 d DU . .
H15A H 0.4372 0.2688 1.2653 0.133 Uiso 1 1 calc R . .
H15B H 0.5222 0.2283 1.2460 0.133 Uiso 1 1 calc R . .
H15C H 0.4184 0.2105 1.1962 0.133 Uiso 1 1 calc R . .
C16 C 0.6163(5) 0.3101(3) 0.9115(3) 0.0330(15) Uani 1 1 d . B .
C17 C 0.5991(4) 0.3836(3) 0.9295(3) 0.0611(19) Uani 1 1 d DU . .
H17A H 0.6534 0.4107 0.9656 0.073 Uiso 1 1 calc R . .
H17B H 0.5978 0.3988 0.8906 0.073 Uiso 1 1 calc R . .
C18 C 0.5077(5) 0.3956(4) 0.9508(4) 0.104(3) Uani 1 1 d DU . .
H18A H 0.5007 0.4430 0.9607 0.157 Uiso 1 1 calc R . .
H18B H 0.5094 0.3824 0.9904 0.157 Uiso 1 1 calc R . .
H18C H 0.4534 0.3692 0.9152 0.157 Uiso 1 1 calc R . .
C19 C 0.6283(4) -0.0985(3) 0.7172(3) 0.0425(16) Uani 1 1 d . C .
H19A H 0.6408 -0.1400 0.7279 0.051 Uiso 1 1 calc R . .
H19B H 0.6578 -0.0979 0.6803 0.051 Uiso 1 1 calc R . .
C20 C 0.5190(4) -0.0994(3) 0.6944(3) 0.0573(19) Uani 1 1 d D . .
H20A H 0.4921 -0.1423 0.6594 0.069 Uiso 1 1 calc R . .
H20B H 0.4905 -0.0977 0.7322 0.069 Uiso 1 1 calc R . .
C21 C 0.4885(4) -0.0433(3) 0.6681(3) 0.0517(18) Uani 1 1 d D C .
H21A H 0.5150 -0.0450 0.6294 0.062 Uiso 1 1 calc R . .
H21B H 0.4178 -0.0489 0.6533 0.062 Uiso 1 1 calc R . .
C22 C 1.0132(5) 0.0199(3) 0.9097(3) 0.076(2) Uani 1 1 d D C .
H22A H 1.0192 -0.0230 0.9188 0.091 Uiso 1 1 calc R . .
H22B H 1.0312 0.0154 0.8674 0.091 Uiso 1 1 calc R . .
C23 C 1.0821(5) 0.0720(4) 0.9625(4) 0.114(3) Uani 1 1 d DU . .
H23A H 1.1463 0.0583 0.9617 0.137 Uiso 1 1 calc R . .
H23B H 1.0695 0.0702 1.0048 0.137 Uiso 1 1 calc R . .
C24 C 1.0896(4) 0.1424(3) 0.9657(3) 0.0537(18) Uani 1 1 d DU C .
H24A H 1.1192 0.1700 1.0119 0.064 Uiso 1 1 calc R . .
H24B H 1.1332 0.1497 0.9383 0.064 Uiso 1 1 calc R . .
C25 C 0.8280(5) 0.0674(2) 0.7379(3) 0.0287(15) Uani 1 1 d D . .
C26A C 0.8480(10) 0.0327(10) 0.6705(6) 0.045(5) Uani 0.50 1 d PDU C 1
H26A H 0.7965 -0.0049 0.6458 0.055 Uiso 0.50 1 calc PR C 1
H26B H 0.8449 0.0647 0.6452 0.055 Uiso 0.50 1 calc PR C 1
C26B C 0.8767(13) 0.0483(11) 0.6799(8) 0.087(9) Uani 0.50 1 d PDU C 2
H26C H 0.8966 0.0893 0.6704 0.105 Uiso 0.50 1 calc PR C 2
H26D H 0.9352 0.0288 0.6935 0.105 Uiso 0.50 1 calc PR C 2
C27A C 0.9442(8) 0.0061(6) 0.6734(6) 0.097(4) Uani 0.60 1 d PDU C 1
H27A H 0.9554 -0.0166 0.7070 0.146 Uiso 0.60 1 calc PR C 1
H27B H 0.9953 0.0432 0.6849 0.146 Uiso 0.60 1 calc PR C 1
H27C H 0.9437 -0.0254 0.6302 0.146 Uiso 0.60 1 calc PR C 1
C27B C 0.8140(13) -0.0010(9) 0.6167(9) 0.106(7) Uani 0.40 1 d PDU C 2
H27D H 0.7520 -0.0136 0.6244 0.158 Uiso 0.40 1 calc PR C 2
H27E H 0.8454 -0.0408 0.6035 0.158 Uiso 0.40 1 calc PR C 2
H27F H 0.8041 0.0197 0.5815 0.158 Uiso 0.40 1 calc PR C 2
C28 C 0.8308(6) -0.1632(4) 0.8354(3) 0.073(3) Uani 1 1 d D C .
C29 C 0.8644(5) -0.2301(4) 0.8231(4) 0.091(3) Uani 1 1 d DU . .
H29A H 0.9346 -0.2274 0.8389 0.109 Uiso 0.35 1 calc PR D 1
H29B H 0.8429 -0.2583 0.7763 0.109 Uiso 0.35 1 calc PR D 1
H29C H 0.9235 -0.2266 0.8575 0.109 Uiso 0.65 1 calc PR D 2
H29D H 0.8813 -0.2425 0.7798 0.109 Uiso 0.65 1 calc PR D 2
C30A C 0.8095(16) -0.2512(12) 0.8675(10) 0.094(7) Uani 0.35 1 d PDU E 1
H30A H 0.7683 -0.2176 0.8821 0.113 Uiso 0.35 1 calc PR E 1
H30B H 0.8547 -0.2554 0.9061 0.113 Uiso 0.35 1 calc PR E 1
H30C H 0.7700 -0.2942 0.8429 0.113 Uiso 0.35 1 calc PR E 1
C30B C 0.7914(8) -0.2865(5) 0.8231(6) 0.082(4) Uani 0.65 1 d PDU E 2
H30D H 0.7351 -0.2678 0.8354 0.098 Uiso 0.65 1 calc PR E 2
H30E H 0.8207 -0.3081 0.8551 0.098 Uiso 0.65 1 calc PR E 2
H30F H 0.7721 -0.3194 0.7789 0.098 Uiso 0.65 1 calc PR E 2
C31 C 0.3164(5) 0.0881(4) 0.6097(4) 0.0561(19) Uani 1 1 d . C .
C32 C 0.2203(6) 0.0437(5) 0.5680(5) 0.107(3) Uani 1 1 d D . .
H32A H 0.1967 0.0577 0.5287 0.129 Uiso 0.70 1 calc PR F 1
H32B H 0.2324 -0.0032 0.5523 0.129 Uiso 0.70 1 calc PR F 1
H32C H 0.1683 0.0721 0.5680 0.129 Uiso 0.30 1 calc PR F 2
H32D H 0.2249 0.0245 0.5218 0.129 Uiso 0.30 1 calc PR F 2
C33A C 0.1448(10) 0.0473(10) 0.6052(7) 0.191(7) Uani 0.70 1 d PDU G 1
H33A H 0.1694 0.0371 0.6462 0.230 Uiso 0.70 1 calc PR G 1
H33B H 0.0890 0.0149 0.5782 0.230 Uiso 0.70 1 calc PR G 1
H33C H 0.1262 0.0922 0.6158 0.230 Uiso 0.70 1 calc PR G 1
C33B C 0.195(3) -0.0115(14) 0.5932(19) 0.207(18) Uani 0.30 1 d PDU G 2
H33D H 0.1815 0.0071 0.6367 0.248 Uiso 0.30 1 calc PR G 2
H33E H 0.2483 -0.0376 0.5970 0.248 Uiso 0.30 1 calc PR G 2
H33F H 0.1380 -0.0404 0.5624 0.248 Uiso 0.30 1 calc PR G 2
C34 C 0.3938(4) 0.2482(3) 0.7505(3) 0.0460(17) Uani 1 1 d . C .
H34A H 0.4011 0.2520 0.7976 0.055 Uiso 1 1 calc R . .
H34B H 0.3287 0.2254 0.7259 0.055 Uiso 1 1 calc R . .
C35 C 0.4059(4) 0.3182(3) 0.7436(3) 0.0481(17) Uani 1 1 d . . .
H35A H 0.3680 0.3467 0.7706 0.058 Uiso 1 1 calc R . .
H35B H 0.4740 0.3376 0.7620 0.058 Uiso 1 1 calc R . .
C36 C 0.3759(4) 0.3202(3) 0.6738(3) 0.0503(17) Uani 1 1 d . C .
H36A H 0.3068 0.3036 0.6562 0.060 Uiso 1 1 calc R . .
H36B H 0.3851 0.3671 0.6744 0.060 Uiso 1 1 calc R . .
C37 C 0.5624(4) 0.0749(3) 0.5957(3) 0.0427(16) Uani 1 1 d . C .
H37A H 0.5008 0.0452 0.5768 0.051 Uiso 1 1 calc R . .
H37B H 0.6111 0.0487 0.6117 0.051 Uiso 1 1 calc R . .
C38 C 0.5915(4) 0.0974(3) 0.5404(3) 0.0443(16) Uani 1 1 d . . .
H38A H 0.6548 0.1252 0.5589 0.053 Uiso 1 1 calc R . .
H38B H 0.5987 0.0574 0.5052 0.053 Uiso 1 1 calc R . .
C39 C 0.5209(4) 0.1370(3) 0.5093(3) 0.0471(17) Uani 1 1 d . C .
H39A H 0.5407 0.1441 0.4709 0.057 Uiso 1 1 calc R . .
H39B H 0.4566 0.1105 0.4930 0.057 Uiso 1 1 calc R . .
C40 C 0.6523(4) 0.3344(3) 0.6881(3) 0.0292(14) Uani 1 1 d . C .
C41 C 0.7110(4) 0.3926(3) 0.7471(3) 0.0379(15) Uani 1 1 d . . .
H41A H 0.7274 0.3776 0.7866 0.046 Uiso 1 1 calc R . .
H41B H 0.7715 0.4062 0.7372 0.046 Uiso 1 1 calc R . .
C42 C 0.6559(4) 0.4526(3) 0.7624(3) 0.0627(19) Uani 1 1 d . . .
H42A H 0.6951 0.4886 0.8002 0.094 Uiso 1 1 calc R . .
H42B H 0.5964 0.4394 0.7729 0.094 Uiso 1 1 calc R . .
H42C H 0.6408 0.4681 0.7237 0.094 Uiso 1 1 calc R . .
C43 C 0.5144(5) 0.4602(4) 0.5896(3) 0.0537(19) Uani 1 1 d . C .
C44 C 0.4708(5) 0.5255(3) 0.6048(4) 0.078(2) Uani 1 1 d D . .
H44A H 0.4462 0.5352 0.5630 0.094 Uiso 1 1 calc R . .
H44B H 0.4161 0.5203 0.6243 0.094 Uiso 1 1 calc R . .
C45 C 0.5414(6) 0.5829(4) 0.6512(5) 0.152(4) Uani 1 1 d DU . .
H45A H 0.5097 0.6231 0.6609 0.228 Uiso 1 1 calc R . .
H45B H 0.5938 0.5901 0.6310 0.228 Uiso 1 1 calc R . .
H45C H 0.5669 0.5733 0.6924 0.228 Uiso 1 1 calc R . .
C46 C 0.3047(5) 0.2083(4) 0.4541(4) 0.064(2) Uani 1 1 d . . .
H46 H 0.3198 0.1830 0.4834 0.077 Uiso 1 1 calc R . .
C47 C 0.2270(5) 0.1832(5) 0.4021(4) 0.079(3) Uani 1 1 d . . .
H47 H 0.1881 0.1429 0.3957 0.095 Uiso 1 1 calc R . .
C48 C 0.2081(6) 0.2204(6) 0.3586(4) 0.090(3) Uani 1 1 d . . .
H48 H 0.1565 0.2040 0.3205 0.108 Uiso 1 1 calc R . .
C49 C 0.2631(6) 0.2814(5) 0.3697(4) 0.089(3) Uani 1 1 d . . .
H49 H 0.2480 0.3067 0.3403 0.106 Uiso 1 1 calc R . .
C50 C 0.3410(5) 0.3041(4) 0.4251(4) 0.077(2) Uani 1 1 d . . .
H50 H 0.3790 0.3454 0.4334 0.093 Uiso 1 1 calc R . .
C51 C 0.5990(4) 0.2950(3) 0.4342(3) 0.0502(18) Uani 1 1 d . C .
H51A H 0.6153 0.3246 0.4094 0.060 Uiso 1 1 calc R . .
H51B H 0.5389 0.2657 0.4076 0.060 Uiso 1 1 calc R . .
C52 C 0.6802(4) 0.2514(3) 0.4434(3) 0.0467(17) Uani 1 1 d . . .
H52A H 0.6660 0.2240 0.4709 0.056 Uiso 1 1 calc R . .
H52B H 0.6817 0.2206 0.3997 0.056 Uiso 1 1 calc R . .
C53 C 0.7790(4) 0.2929(3) 0.4762(3) 0.0409(16) Uani 1 1 d . C .
H53A H 0.8287 0.2628 0.4773 0.049 Uiso 1 1 calc R . .
H53B H 0.7927 0.3216 0.4498 0.049 Uiso 1 1 calc R . .
C54 C 0.8195(5) 0.4653(3) 0.4982(3) 0.0479(18) Uani 1 1 d . C .
C55 C 0.8352(5) 0.5054(4) 0.4509(3) 0.069(2) Uani 1 1 d D . .
H55A H 0.9047 0.5170 0.4565 0.083 Uiso 1 1 calc R . .
H55B H 0.8079 0.4773 0.4045 0.083 Uiso 1 1 calc R . .
C56 C 0.7891(5) 0.5682(4) 0.4644(4) 0.115(3) Uani 1 1 d D . .
H56A H 0.7978 0.5912 0.4326 0.173 Uiso 1 1 calc R . .
H56B H 0.8188 0.5974 0.5094 0.173 Uiso 1 1 calc R . .
H56C H 0.7206 0.5570 0.4599 0.173 Uiso 1 1 calc R . .
C57 C 0.8140(4) 0.5158(3) 0.6663(3) 0.0452(17) Uani 1 1 d . C .
H57A H 0.7594 0.5303 0.6852 0.054 Uiso 1 1 calc R . .
H57B H 0.8175 0.5375 0.6322 0.054 Uiso 1 1 calc R . .
C58 C 0.9055(4) 0.5376(3) 0.7203(3) 0.0486(17) Uani 1 1 d . . .
H58A H 0.9021 0.5151 0.7538 0.058 Uiso 1 1 calc R . .
H58B H 0.9111 0.5862 0.7424 0.058 Uiso 1 1 calc R . .
C59 C 0.9957(4) 0.5219(3) 0.6946(3) 0.0521(18) Uani 1 1 d . C .
H59A H 0.9962 0.5412 0.6584 0.062 Uiso 1 1 calc R . .
H59B H 1.0531 0.5436 0.7308 0.062 Uiso 1 1 calc R . .
C60 C 1.0629(5) 0.3163(3) 0.5815(4) 0.0432(17) Uani 1 1 d . C .
C61 C 1.1022(5) 0.2647(4) 0.5294(3) 0.077(2) Uani 1 1 d DU . .
H61A H 1.0569 0.2536 0.4856 0.093 Uiso 0.75 1 calc PR H 1
H61B H 1.1641 0.2848 0.5263 0.093 Uiso 0.75 1 calc PR H 1
H61C H 1.1361 0.2896 0.5070 0.093 Uiso 0.25 1 calc PR H 2
H61D H 1.1506 0.2439 0.5537 0.093 Uiso 0.25 1 calc PR H 2
C62A C 1.1163(7) 0.2012(5) 0.5475(5) 0.108(4) Uani 0.80 1 d PDU I 1
H62A H 1.0657 0.1913 0.5682 0.130 Uiso 0.80 1 calc PR I 1
H62B H 1.1788 0.2072 0.5784 0.130 Uiso 0.80 1 calc PR I 1
H62C H 1.1136 0.1641 0.5074 0.130 Uiso 0.80 1 calc PR I 1
C62B C 1.0312(19) 0.2084(13) 0.4757(13) 0.075(11) Uani 0.20 1 d PDU I 2
H62D H 0.9800 0.1948 0.4941 0.090 Uiso 0.20 1 calc PR I 2
H62E H 1.0647 0.1703 0.4599 0.090 Uiso 0.20 1 calc PR I 2
H62F H 1.0036 0.2243 0.4387 0.090 Uiso 0.20 1 calc PR I 2
C63 C 0.8704(4) 0.2836(3) 0.6859(3) 0.0285(14) Uani 1 1 d . C .
C64 C 0.8074(4) 0.2262(3) 0.6272(3) 0.0358(15) Uani 1 1 d . . .
H64A H 0.7745 0.1952 0.6443 0.043 Uiso 1 1 calc R . .
H64B H 0.7579 0.2447 0.6011 0.043 Uiso 1 1 calc R . .
C65 C 0.8679(4) 0.1880(3) 0.5823(3) 0.0615(19) Uani 1 1 d . . .
H65A H 0.8264 0.1522 0.5455 0.092 Uiso 1 1 calc R . .
H65B H 0.9160 0.1689 0.6079 0.092 Uiso 1 1 calc R . .
H65C H 0.9000 0.2186 0.5650 0.092 Uiso 1 1 calc R . .
C66 C 1.2469(4) 0.4596(3) 0.8412(3) 0.0443(16) Uani 1 1 d . . .
H66 H 1.2181 0.4360 0.8647 0.053 Uiso 1 1 calc R . .
C67 C 1.3360(5) 0.4990(3) 0.8728(3) 0.0565(19) Uani 1 1 d . . .
H67 H 1.3660 0.5030 0.9171 0.068 Uiso 1 1 calc R . .
C68 C 1.3797(5) 0.5326(3) 0.8373(4) 0.070(2) Uani 1 1 d . . .
H68 H 1.4403 0.5590 0.8571 0.084 Uiso 1 1 calc R . .
C69 C 1.3330(5) 0.5266(3) 0.7732(4) 0.068(2) Uani 1 1 d . . .
H69 H 1.3612 0.5490 0.7485 0.082 Uiso 1 1 calc R . .
C70 C 1.2448(4) 0.4876(3) 0.7451(3) 0.0530(18) Uani 1 1 d . . .
H70 H 1.2135 0.4840 0.7011 0.064 Uiso 1 1 calc R . .
C71 C 1.0762(4) 0.1952(3) 0.8266(3) 0.0469(17) Uani 1 1 d . C .
H71A H 1.0547 0.1497 0.8260 0.056 Uiso 1 1 calc R . .
H71B H 1.1386 0.2111 0.8593 0.056 Uiso 1 1 calc R . .
C72 C 1.0895(4) 0.1923(3) 0.7585(3) 0.0454(17) Uani 1 1 d . . .
H72A H 1.0260 0.1832 0.7271 0.055 Uiso 1 1 calc R . .
H72B H 1.1257 0.1550 0.7429 0.055 Uiso 1 1 calc R . .
C73 C 1.1431(4) 0.2575(3) 0.7587(3) 0.0467(17) Uani 1 1 d . C .
H73A H 1.2057 0.2676 0.7912 0.056 Uiso 1 1 calc R . .
H73B H 1.1553 0.2516 0.7145 0.056 Uiso 1 1 calc R . .
C74 C 0.9971(4) 0.4699(3) 0.8768(3) 0.0387(15) Uani 1 1 d . C .
H74A H 0.9915 0.5094 0.8614 0.046 Uiso 1 1 calc R . .
H74B H 1.0561 0.4798 0.9127 0.046 Uiso 1 1 calc R . .
C75 C 0.9102(4) 0.4585(3) 0.9047(3) 0.0387(15) Uani 1 1 d . . .
H75A H 0.9040 0.5009 0.9372 0.046 Uiso 1 1 calc R . .
H75B H 0.8518 0.4466 0.8681 0.046 Uiso 1 1 calc R . .
C76 C 0.9152(4) 0.4041(3) 0.9381(3) 0.0415(16) Uani 1 1 d . C .
H76A H 0.9712 0.4174 0.9765 0.050 Uiso 1 1 calc R . .
H76B H 0.8572 0.4011 0.9550 0.050 Uiso 1 1 calc R . .
C77 C 1.1501(4) 0.3461(3) 0.9771(3) 0.0404(16) Uani 1 1 d . C .
C78 C 1.2446(4) 0.3695(3) 1.0314(3) 0.066(2) Uani 1 1 d D . .
H78A H 1.2295 0.3824 1.0752 0.079 Uiso 1 1 calc R . .
H78B H 1.2824 0.3318 1.0286 0.079 Uiso 1 1 calc R . .
C79 C 1.3052(5) 0.4281(4) 1.0260(4) 0.113(3) Uani 1 1 d DU . .
H79A H 1.3628 0.4414 1.0625 0.169 Uiso 1 1 calc R . .
H79B H 1.2682 0.4656 1.0283 0.169 Uiso 1 1 calc R . .
H79C H 1.3237 0.4149 0.9838 0.169 Uiso 1 1 calc R . .
N3 N 0.7644(7) 0.0602(5) 0.2806(6) 0.118(3) Uani 0.70 1 d PDU . .
C80 C 0.7897(9) 0.1002(5) 0.3475(6) 0.104(4) Uani 0.70 1 d PDU . .
H80 H 0.7464 0.0993 0.3745 0.125 Uiso 0.70 1 calc PR . .
C81 C 0.8754(9) 0.1401(5) 0.3740(6) 0.103(4) Uani 0.70 1 d PDU . .
H81 H 0.8904 0.1691 0.4182 0.123 Uiso 0.70 1 calc PR . .
C82 C 0.9381(9) 0.1374(6) 0.3362(7) 0.116(4) Uani 0.70 1 d PDU . .
H82 H 0.9967 0.1664 0.3546 0.140 Uiso 0.70 1 calc PR . .
C83 C 0.9223(8) 0.0938(6) 0.2702(6) 0.099(4) Uani 0.70 1 d PDU . .
H83 H 0.9687 0.0917 0.2449 0.119 Uiso 0.70 1 calc PR . .
C84 C 0.8323(8) 0.0539(5) 0.2452(5) 0.081(3) Uani 0.70 1 d PDU . .
H84 H 0.8187 0.0218 0.2025 0.097 Uiso 0.70 1 calc PR . .
C85 C 0.7470(10) 0.3000(5) 0.2888(6) 0.118(4) Uani 0.70 1 d PDU . .
C86 C 0.7460(7) 0.2277(5) 0.2614(4) 0.085(3) Uani 0.70 1 d PDU . .
H86A H 0.7207 0.2054 0.2889 0.128 Uiso 0.70 1 calc PR . .
H86B H 0.8113 0.2179 0.2607 0.128 Uiso 0.70 1 calc PR . .
H86C H 0.7055 0.2117 0.2162 0.128 Uiso 0.70 1 calc PR . .
N4 N 0.7376(10) 0.3594(5) 0.3112(6) 0.171(5) Uani 0.70 1 d PDU . .
C87 C 0.0054(8) 0.6750(5) 0.6520(5) 0.075(3) Uani 0.60 1 d PDU . .
C88 C 0.0272(8) 0.6363(6) 0.5915(5) 0.087(4) Uani 0.60 1 d PDU . .
H88A H -0.0298 0.6269 0.5549 0.131 Uiso 0.60 1 calc PR . .
H88B H 0.0473 0.5942 0.5962 0.131 Uiso 0.60 1 calc PR . .
H88C H 0.0790 0.6615 0.5824 0.131 Uiso 0.60 1 calc PR . .
N5 N 0.0004(9) 0.7075(5) 0.7099(6) 0.124(4) Uani 0.60 1 d PDU . .
N1 N 0.3632(3) 0.2671(3) 0.4678(2) 0.0533(15) Uani 1 1 d . . .
N2 N 1.2007(3) 0.4539(2) 0.7785(3) 0.0405(13) Uani 1 1 d . . .
O1 O 0.7267(2) 0.27013(16) 1.04792(16) 0.0364(10) Uani 1 1 d . B .
O2 O 0.9017(2) 0.28887(16) 1.01180(17) 0.0335(9) Uani 1 1 d . B .
O3 O 0.4801(2) 0.16722(17) 0.95101(16) 0.0340(9) Uani 1 1 d . . .
O4 O 0.4186(2) 0.12491(17) 0.80909(17) 0.0368(10) Uani 1 1 d . . .
O5 O 0.6502(2) 0.10363(15) 1.02453(16) 0.0277(9) Uani 1 1 d . . .
O6 O 0.8188(2) 0.13379(15) 0.99051(16) 0.0230(8) Uani 1 1 d . . .
O7 O 0.7212(2) -0.00197(15) 0.94555(15) 0.0269(9) Uani 1 1 d . . .
O8 O 0.5716(2) 0.05051(15) 0.88232(15) 0.0245(9) Uani 1 1 d . . .
O9 O 0.5864(3) 0.2167(2) 1.1358(2) 0.0606(13) Uani 1 1 d . . .
O10 O 0.5176(3) 0.2869(2) 1.0864(2) 0.0646(13) Uani 1 1 d . . .
O11 O 0.7050(3) 0.30033(17) 0.91703(18) 0.0376(10) Uani 1 1 d . . .
O12 O 0.5447(3) 0.26537(18) 0.89299(18) 0.0384(10) Uani 1 1 d . . .
O13 O 0.6609(2) 0.17149(15) 0.94011(15) 0.0230(8) Uani 1 1 d . . .
O14 O 0.7440(2) 0.07023(15) 0.86584(15) 0.0222(8) Uani 1 1 d . . .
O15 O 0.6730(2) -0.04170(16) 0.77441(16) 0.0306(9) Uani 1 1 d . . .
O16 O 0.5220(2) 0.02085(17) 0.71869(17) 0.0322(9) Uani 1 1 d . . .
O17 O 0.9134(2) 0.03076(16) 0.90114(17) 0.0329(9) Uani 1 1 d . . .
O18 O 0.9994(2) 0.16566(16) 0.94369(17) 0.0354(10) Uani 1 1 d . . .
O19 O 0.8408(2) 0.20314(15) 0.89897(15) 0.0241(8) Uani 1 1 d . . .
O20 O 0.5923(2) 0.13420(15) 0.79856(15) 0.0245(9) Uani 1 1 d . . .
O21 O 0.7367(3) 0.07276(18) 0.72907(16) 0.0368(10) Uani 1 1 d . B .
O22 O 0.8895(3) 0.08416(18) 0.7922(2) 0.0356(10) Uani 1 1 d . B .
O23 O 0.7730(3) -0.1401(2) 0.8672(2) 0.0611(14) Uani 1 1 d . . .
O24 O 0.8705(3) -0.1204(3) 0.8079(2) 0.0941(17) Uani 1 1 d DU . .
O25 O 0.3586(3) 0.07248(19) 0.6619(2) 0.0491(11) Uani 1 1 d . . .
O26 O 0.3486(3) 0.1321(2) 0.58898(19) 0.0502(11) Uani 1 1 d . . .
O27 O 0.4652(2) 0.20806(17) 0.72453(16) 0.0353(10) Uani 1 1 d . . .
O28 O 0.4279(2) 0.28124(18) 0.62974(17) 0.0404(10) Uani 1 1 d . . .
O29 O 0.5528(2) 0.12993(18) 0.65169(17) 0.0378(10) Uani 1 1 d . . .
O30 O 0.5154(2) 0.20032(18) 0.55495(17) 0.0370(10) Uani 1 1 d . . .
O31 O 0.6269(2) 0.28064(18) 0.69880(16) 0.0321(9) Uani 1 1 d . . .
O32 O 0.6308(2) 0.34248(17) 0.62946(19) 0.0324(9) Uani 1 1 d . . .
O33 O 0.4609(3) 0.4063(2) 0.5782(2) 0.0507(12) Uani 1 1 d . . .
O34 O 0.6057(3) 0.46449(18) 0.58784(18) 0.0460(11) Uani 1 1 d . . .
O35 O 0.5836(2) 0.33556(18) 0.49728(17) 0.0393(10) Uani 1 1 d . . .
O36 O 0.7828(2) 0.33453(17) 0.54351(17) 0.0346(9) Uani 1 1 d . . .
O37 O 0.7327(3) 0.44653(19) 0.49813(18) 0.0481(11) Uani 1 1 d . . .
O38 O 0.8960(3) 0.45263(19) 0.5336(2) 0.0487(11) Uani 1 1 d . . .
O39 O 0.7979(2) 0.44282(18) 0.63534(17) 0.0374(10) Uani 1 1 d . . .
O40 O 1.0011(2) 0.45101(17) 0.67038(17) 0.0359(10) Uani 1 1 d . . .
O41 O 1.1059(3) 0.33371(19) 0.6425(2) 0.0436(11) Uani 1 1 d . . .
O42 O 0.9847(3) 0.33758(19) 0.55736(18) 0.0403(10) Uani 1 1 d . . .
O43 O 0.8787(2) 0.27844(16) 0.74409(18) 0.0310(9) Uani 1 1 d . . .
O44 O 0.9120(2) 0.33317(17) 0.67406(16) 0.0309(9) Uani 1 1 d . . .
O45 O 1.0068(2) 0.23900(17) 0.84718(17) 0.0339(9) Uani 1 1 d . . .
O46 O 1.0897(2) 0.31282(18) 0.77488(17) 0.0364(10) Uani 1 1 d . . .
O47 O 1.0059(2) 0.41371(17) 0.82287(17) 0.0342(9) Uani 1 1 d . . .
O48 O 0.9225(2) 0.33829(18) 0.89490(17) 0.0348(9) Uani 1 1 d . . .
O49 O 1.0892(2) 0.30672(18) 0.98923(17) 0.0401(10) Uani 1 1 d . . .
O50 O 1.1376(2) 0.36530(18) 0.9264(2) 0.0404(10) Uani 1 1 d . . .
K K 0.73264(8) 0.22273(6) 0.78761(6) 0.0309(3) Uani 1 1 d . B .
Mn1 Mn 0.59901(6) 0.20399(4) 1.03379(4) 0.0348(2) Uani 1 1 d . B .
Mn2 Mn 0.69339(5) 0.08494(4) 0.94419(4) 0.0245(2) Uani 1 1 d . B .
Mn3 Mn 0.78637(6) -0.03894(4) 0.85768(4) 0.0313(2) Uani 1 1 d . B .
Mn4 Mn 0.53668(5) 0.15679(4) 0.87595(4) 0.0279(2) Uani 1 1 d . B .
Mn5 Mn 0.64123(5) 0.04731(4) 0.78633(4) 0.0263(2) Uani 1 1 d . B .
Mn6 Mn 0.77642(6) 0.23714(4) 0.97097(4) 0.0281(2) Uani 1 1 d . B .
Mn7 Mn 0.87695(5) 0.11470(4) 0.89541(4) 0.0262(2) Uani 1 1 d . B .
Mn8 Mn 0.96389(6) 0.25816(4) 0.93447(4) 0.0308(2) Uani 1 1 d . B .
Mn9 Mn 1.00515(6) 0.32608(4) 0.83364(4) 0.0323(2) Uani 1 1 d . B .
Mn10 Mn 1.05741(6) 0.38909(4) 0.73048(4) 0.0349(2) Uani 1 1 d . B .
Mn11 Mn 0.89945(6) 0.39482(4) 0.60172(4) 0.0358(2) Uani 1 1 d . B .
Mn12 Mn 0.68680(6) 0.39514(4) 0.56219(4) 0.0382(2) Uani 1 1 d . B .
Mn13 Mn 0.49221(6) 0.30295(4) 0.55599(4) 0.0396(2) Uani 1 1 d . B .
Mn14 Mn 0.49173(6) 0.20596(4) 0.64011(4) 0.0337(2) Uani 1 1 d . B .
Mn15 Mn 0.48112(5) 0.11250(4) 0.72592(4) 0.0327(2) Uani 1 1 d . B .

loop_
_atom_site_aniso_label
_atom_site_aniso_U_11
_atom_site_aniso_U_22
_atom_site_aniso_U_33
_atom_site_aniso_U_23
_atom_site_aniso_U_13
_atom_site_aniso_U_12
C1 0.073(5) 0.042(4) 0.043(4) 0.002(4) 0.019(4) -0.004(4)
C2A 0.060(5) 0.042(5) 0.031(5) 0.004(4) 0.010(4) -0.015(4)
C2B 0.058(9) 0.043(8) 0.039(9) 0.018(7) 0.001(7) -0.006(7)
C3 0.055(5) 0.042(4) 0.038(4) 0.002(4) -0.010(4) -0.007(3)
C4 0.048(4) 0.053(4) 0.070(5) 0.028(4) 0.038(4) 0.024(4)
C5 0.028(4) 0.094(6) 0.086(6) 0.048(5) 0.033(4) 0.021(4)
C6 0.018(4) 0.072(5) 0.069(5) 0.042(4) 0.009(3) 0.004(3)
C7 0.045(4) 0.037(4) 0.021(4) 0.014(3) 0.013(3) -0.002(3)
C8 0.045(4) 0.036(4) 0.024(4) 0.013(3) 0.005(3) 0.005(3)
C9 0.027(3) 0.041(4) 0.029(4) 0.017(3) 0.001(3) 0.003(3)
C10 0.042(4) 0.025(3) 0.042(4) 0.019(3) 0.019(3) 0.009(3)
C11 0.045(4) 0.024(3) 0.040(4) 0.008(3) 0.018(3) -0.004(3)
C12 0.027(3) 0.037(4) 0.041(4) 0.019(3) 0.017(3) 0.002(3)
C13 0.080(5) 0.052(5) 0.055(5) 0.012(4) 0.035(4) -0.017(4)
C14 0.125(6) 0.057(4) 0.071(5) 0.003(4) 0.067(4) -0.004(4)
C15 0.123(6) 0.085(5) 0.069(5) 0.020(4) 0.058(4) -0.006(4)
C16 0.053(5) 0.025(4) 0.026(4) 0.012(3) 0.012(4) 0.008(4)
C17 0.061(4) 0.056(4) 0.064(4) 0.016(3) 0.011(3) 0.023(3)
C18 0.097(4) 0.084(4) 0.115(5) 0.014(4) 0.010(4) 0.029(4)
C19 0.052(4) 0.042(4) 0.037(4) 0.012(3) 0.021(4) 0.008(3)
C20 0.062(5) 0.048(5) 0.040(4) 0.003(4) -0.012(4) -0.020(4)
C21 0.051(4) 0.047(4) 0.050(5) 0.019(4) 0.000(4) -0.019(4)
C22 0.068(5) 0.085(6) 0.053(5) -0.004(4) -0.008(4) 0.056(5)
C23 0.086(4) 0.101(5) 0.148(5) 0.046(4) 0.001(4) 0.032(4)
C24 0.042(3) 0.066(4) 0.059(4) 0.029(3) 0.008(3) 0.015(3)
C25 0.038(4) 0.022(3) 0.031(4) 0.006(3) 0.022(4) 0.004(3)
C26A 0.037(6) 0.049(6) 0.046(6) 0.005(4) 0.016(4) -0.001(4)
C26B 0.067(11) 0.104(12) 0.083(11) 0.008(8) 0.033(8) 0.010(9)
C27A 0.089(8) 0.095(8) 0.078(8) -0.015(6) 0.017(6) 0.022(7)
C27B 0.100(10) 0.119(11) 0.097(10) 0.016(8) 0.048(9) 0.017(8)
C28 0.086(7) 0.073(7) 0.041(5) 0.022(5) -0.017(5) -0.041(5)
C29 0.085(4) 0.095(4) 0.080(4) 0.017(4) 0.002(4) 0.029(4)
C30A 0.121(11) 0.104(12) 0.076(12) 0.053(10) 0.021(10) 0.034(10)
C30B 0.106(8) 0.095(8) 0.064(8) 0.038(7) 0.048(7) 0.002(6)
C31 0.039(5) 0.069(5) 0.062(6) 0.034(4) 0.000(4) -0.007(4)
C32 0.063(6) 0.106(7) 0.156(9) 0.077(7) -0.008(6) -0.024(5)
C33A 0.164(14) 0.186(15) 0.197(15) 0.043(12) 0.011(12) 0.018(13)
C33B 0.16(2) 0.22(3) 0.22(3) 0.02(2) 0.06(2) 0.04(2)
C34 0.028(4) 0.071(5) 0.054(4) 0.036(4) 0.016(3) 0.020(3)
C35 0.047(4) 0.065(5) 0.044(5) 0.022(4) 0.027(4) 0.016(3)
C36 0.048(4) 0.066(5) 0.051(5) 0.033(4) 0.017(4) 0.024(4)
C37 0.040(4) 0.030(4) 0.042(4) 0.000(3) -0.003(3) -0.006(3)
C38 0.046(4) 0.042(4) 0.033(4) -0.005(3) 0.008(3) 0.002(3)
C39 0.042(4) 0.056(5) 0.032(4) 0.004(4) 0.005(3) -0.006(4)
C40 0.023(3) 0.027(4) 0.039(4) 0.011(3) 0.010(3) 0.004(3)
C41 0.034(4) 0.039(4) 0.037(4) 0.009(3) 0.005(3) 0.004(3)
C42 0.073(5) 0.049(4) 0.052(5) -0.002(4) 0.012(4) 0.007(4)
C43 0.055(5) 0.066(6) 0.049(5) 0.032(4) 0.008(4) 0.027(5)
C44 0.066(5) 0.043(5) 0.109(7) 0.021(4) -0.010(5) 0.016(4)
C45 0.157(7) 0.129(6) 0.172(7) 0.041(6) 0.043(6) 0.051(6)
C46 0.037(5) 0.071(6) 0.071(6) 0.003(4) 0.010(5) 0.012(4)
C47 0.039(5) 0.119(8) 0.052(6) -0.002(6) -0.006(5) 0.011(5)
C48 0.055(6) 0.146(10) 0.051(6) 0.004(6) 0.011(5) 0.017(6)
C49 0.056(6) 0.164(10) 0.064(7) 0.066(6) 0.005(5) 0.022(6)
C50 0.046(5) 0.144(8) 0.051(5) 0.053(6) -0.003(4) 0.013(5)
C51 0.042(4) 0.072(5) 0.030(4) 0.013(4) 0.003(3) -0.006(4)
C52 0.042(4) 0.056(4) 0.043(4) 0.016(3) 0.010(3) 0.001(4)
C53 0.034(4) 0.053(4) 0.034(4) 0.014(3) 0.007(3) 0.001(3)
C54 0.048(5) 0.060(5) 0.040(5) 0.026(4) 0.009(4) -0.007(4)
C55 0.059(5) 0.092(6) 0.073(5) 0.058(5) 0.006(4) 0.007(4)
C56 0.095(6) 0.104(7) 0.186(10) 0.097(7) 0.047(6) 0.007(6)
C57 0.049(4) 0.032(4) 0.055(5) 0.014(3) 0.012(4) 0.008(3)
C58 0.050(4) 0.044(4) 0.042(4) 0.011(3) -0.005(4) 0.004(3)
C59 0.049(4) 0.052(5) 0.048(5) 0.015(4) 0.001(4) -0.002(4)
C60 0.041(5) 0.050(4) 0.046(5) 0.014(4) 0.025(4) 0.015(4)
C61 0.095(5) 0.082(5) 0.074(5) 0.032(4) 0.042(4) 0.042(4)
C62A 0.122(7) 0.103(7) 0.112(7) 0.029(6) 0.056(6) 0.031(6)
C62B 0.070(14) 0.073(14) 0.072(14) 0.017(10) 0.005(10) 0.007(10)
C63 0.022(3) 0.034(4) 0.032(4) 0.011(3) 0.011(3) 0.011(3)
C64 0.040(4) 0.033(4) 0.029(4) 0.005(3) 0.003(3) -0.003(3)
C65 0.062(5) 0.059(5) 0.063(5) 0.011(4) 0.028(4) 0.003(4)
C66 0.045(4) 0.047(4) 0.039(5) 0.020(4) -0.001(4) -0.005(3)
C67 0.045(5) 0.055(5) 0.066(5) 0.024(4) 0.000(4) 0.003(4)
C68 0.042(5) 0.055(5) 0.097(7) 0.021(5) -0.003(5) -0.022(4)
C69 0.043(5) 0.078(6) 0.085(6) 0.042(5) 0.005(5) -0.025(4)
C70 0.043(4) 0.066(5) 0.055(5) 0.036(4) 0.003(4) -0.013(4)
C71 0.045(4) 0.041(4) 0.062(5) 0.021(4) 0.020(4) 0.010(3)
C72 0.039(4) 0.047(4) 0.053(5) 0.021(4) 0.004(3) 0.025(3)
C73 0.040(4) 0.055(5) 0.058(5) 0.029(4) 0.021(4) 0.019(4)
C74 0.043(4) 0.029(4) 0.035(4) 0.008(3) -0.003(3) -0.006(3)
C75 0.042(4) 0.030(4) 0.033(4) -0.002(3) 0.005(3) -0.002(3)
C76 0.045(4) 0.043(4) 0.032(4) 0.006(3) 0.012(3) -0.005(3)
C77 0.037(4) 0.040(4) 0.045(5) 0.021(4) 0.006(4) -0.010(3)
C78 0.044(4) 0.076(5) 0.076(5) 0.041(4) -0.007(4) -0.026(4)
C79 0.077(5) 0.140(7) 0.114(6) 0.057(5) -0.009(5) -0.013(5)
N3 0.114(5) 0.121(5) 0.114(5) 0.028(4) 0.031(4) 0.008(4)
C80 0.101(6) 0.104(6) 0.110(6) 0.028(4) 0.037(4) 0.012(4)
C81 0.099(6) 0.102(6) 0.103(6) 0.024(4) 0.026(4) 0.019(4)
C82 0.113(6) 0.116(6) 0.120(6) 0.036(5) 0.033(5) 0.008(4)
C83 0.098(5) 0.122(6) 0.088(5) 0.049(4) 0.025(4) 0.004(4)
C84 0.097(5) 0.076(5) 0.070(5) 0.031(4) 0.019(4) -0.012(4)
C85 0.177(9) 0.113(6) 0.072(7) 0.057(6) 0.008(6) 0.008(7)
C86 0.101(7) 0.130(6) 0.039(6) 0.035(5) 0.025(5) 0.050(6)
N4 0.207(9) 0.128(6) 0.173(9) 0.063(7) 0.011(7) 0.039(8)
C87 0.087(7) 0.054(7) 0.096(6) 0.051(5) 0.007(6) 0.006(6)
C88 0.077(7) 0.117(8) 0.092(7) 0.065(5) 0.028(6) 0.000(6)
N5 0.149(8) 0.084(7) 0.163(7) 0.036(6) 0.087(7) 0.046(6)
N1 0.032(3) 0.099(5) 0.032(4) 0.025(4) 0.008(3) 0.010(3)
N2 0.039(3) 0.042(3) 0.047(4) 0.025(3) 0.010(3) 0.003(3)
O1 0.055(3) 0.023(2) 0.024(2) -0.0024(19) 0.011(2) -0.0057(19)
O2 0.042(2) 0.026(2) 0.024(2) 0.0065(19) -0.003(2) -0.0114(18)
O3 0.031(2) 0.043(2) 0.038(2) 0.0181(19) 0.021(2) 0.0130(19)
O4 0.018(2) 0.049(3) 0.054(3) 0.029(2) 0.011(2) 0.0055(18)
O5 0.035(2) 0.028(2) 0.024(2) 0.0116(18) 0.0091(19) 0.0003(17)
O6 0.023(2) 0.029(2) 0.016(2) 0.0095(17) 0.0002(17) 0.0009(17)
O7 0.030(2) 0.024(2) 0.034(2) 0.0147(18) 0.0161(18) 0.0034(17)
O8 0.022(2) 0.021(2) 0.033(2) 0.0110(17) 0.0074(18) 0.0020(16)
O9 0.109(4) 0.032(3) 0.057(3) 0.017(2) 0.049(3) 0.021(3)
O10 0.075(3) 0.055(3) 0.072(4) 0.012(3) 0.041(3) 0.024(2)
O11 0.041(3) 0.033(2) 0.050(3) 0.023(2) 0.020(2) 0.009(2)
O12 0.039(3) 0.031(2) 0.051(3) 0.017(2) 0.017(2) 0.012(2)
O13 0.026(2) 0.021(2) 0.026(2) 0.0097(16) 0.0103(17) 0.0057(16)
O14 0.022(2) 0.022(2) 0.027(2) 0.0106(16) 0.0092(17) 0.0036(16)
O15 0.039(2) 0.022(2) 0.025(2) -0.0016(18) 0.0071(19) 0.0001(18)
O16 0.028(2) 0.030(2) 0.029(2) 0.0035(19) -0.0008(19) -0.0056(18)
O17 0.029(2) 0.034(2) 0.047(3) 0.0236(19) 0.0142(19) 0.0175(18)
O18 0.021(2) 0.040(2) 0.052(3) 0.031(2) 0.0012(19) 0.0033(18)
O19 0.023(2) 0.025(2) 0.024(2) 0.0113(17) 0.0022(17) 0.0020(16)
O20 0.019(2) 0.030(2) 0.026(2) 0.0108(17) 0.0066(17) 0.0019(16)
O21 0.028(2) 0.056(3) 0.032(2) 0.020(2) 0.012(2) 0.004(2)
O22 0.024(2) 0.048(3) 0.038(3) 0.017(2) 0.008(2) 0.006(2)
O23 0.095(4) 0.049(3) 0.058(3) 0.024(2) 0.044(3) 0.028(3)
O24 0.065(3) 0.099(3) 0.093(3) -0.012(3) 0.024(3) 0.019(3)
O25 0.037(3) 0.061(3) 0.052(3) 0.035(2) -0.004(2) -0.007(2)
O26 0.034(3) 0.069(3) 0.047(3) 0.031(2) -0.004(2) -0.008(2)
O27 0.033(2) 0.047(3) 0.033(2) 0.021(2) 0.010(2) 0.004(2)
O28 0.041(2) 0.051(3) 0.035(2) 0.018(2) 0.013(2) 0.015(2)
O29 0.037(2) 0.042(3) 0.034(2) 0.013(2) 0.005(2) 0.0050(19)
O30 0.040(2) 0.036(2) 0.031(2) 0.008(2) 0.006(2) -0.0002(19)
O31 0.027(2) 0.035(2) 0.033(2) 0.0090(19) 0.0049(18) 0.0064(19)
O32 0.028(2) 0.043(2) 0.035(3) 0.026(2) 0.006(2) 0.0098(18)
O33 0.040(3) 0.060(3) 0.059(3) 0.032(3) 0.005(2) 0.011(2)
O34 0.042(3) 0.050(3) 0.051(3) 0.024(2) 0.006(2) 0.016(2)
O35 0.044(2) 0.051(3) 0.028(2) 0.020(2) 0.008(2) 0.007(2)
O36 0.039(2) 0.040(2) 0.029(2) 0.0153(19) 0.011(2) 0.0059(19)
O37 0.038(3) 0.064(3) 0.052(3) 0.038(2) 0.007(2) 0.003(2)
O38 0.037(3) 0.067(3) 0.051(3) 0.035(2) 0.007(2) 0.003(2)
O39 0.039(2) 0.036(2) 0.043(3) 0.020(2) 0.010(2) 0.0084(19)
O40 0.041(2) 0.029(2) 0.041(3) 0.016(2) 0.008(2) -0.0005(19)
O41 0.036(3) 0.061(3) 0.039(3) 0.021(2) 0.011(2) 0.008(2)
O42 0.035(3) 0.056(3) 0.036(3) 0.019(2) 0.014(2) 0.006(2)
O43 0.031(2) 0.035(2) 0.033(3) 0.019(2) 0.011(2) 0.0058(18)
O44 0.027(2) 0.040(2) 0.028(2) 0.0160(19) 0.0073(18) -0.0095(18)
O45 0.028(2) 0.034(2) 0.042(3) 0.0204(19) 0.0027(19) 0.0019(18)
O46 0.031(2) 0.046(3) 0.043(3) 0.026(2) 0.014(2) 0.006(2)
O47 0.043(2) 0.028(2) 0.031(2) 0.0110(19) 0.007(2) 0.0016(18)
O48 0.032(2) 0.039(2) 0.028(2) 0.0061(19) 0.0034(19) -0.0036(18)
O49 0.034(2) 0.050(3) 0.038(3) 0.027(2) -0.004(2) -0.009(2)
O50 0.031(2) 0.044(3) 0.048(3) 0.027(2) 0.001(2) -0.0085(19)
K 0.0264(7) 0.0361(8) 0.0313(8) 0.0140(6) 0.0049(6) 0.0039(6)
Mn1 0.0461(6) 0.0306(5) 0.0366(6) 0.0133(4) 0.0239(5) 0.0091(4)
Mn2 0.0244(5) 0.0247(5) 0.0277(5) 0.0109(4) 0.0097(4) 0.0032(4)
Mn3 0.0354(5) 0.0267(5) 0.0369(6) 0.0132(4) 0.0134(5) 0.0095(4)
Mn4 0.0235(5) 0.0320(5) 0.0343(6) 0.0153(4) 0.0119(4) 0.0066(4)
Mn5 0.0260(5) 0.0253(5) 0.0279(5) 0.0086(4) 0.0073(4) 0.0017(4)
Mn6 0.0322(5) 0.0254(5) 0.0269(5) 0.0089(4) 0.0084(4) -0.0017(4)
Mn7 0.0211(5) 0.0296(5) 0.0322(5) 0.0156(4) 0.0070(4) 0.0033(4)
Mn8 0.0266(5) 0.0332(5) 0.0317(6) 0.0135(4) 0.0028(4) -0.0035(4)
Mn9 0.0336(5) 0.0318(5) 0.0337(6) 0.0146(4) 0.0086(4) -0.0024(4)
Mn10 0.0300(5) 0.0393(6) 0.0379(6) 0.0192(5) 0.0051(5) -0.0022(4)
Mn11 0.0331(5) 0.0430(6) 0.0361(6) 0.0200(5) 0.0083(5) 0.0034(5)
Mn12 0.0343(6) 0.0456(6) 0.0388(6) 0.0207(5) 0.0072(5) 0.0055(5)
Mn13 0.0332(6) 0.0527(6) 0.0350(6) 0.0202(5) 0.0042(5) 0.0031(5)
Mn14 0.0301(5) 0.0411(6) 0.0296(6) 0.0150(4) 0.0027(4) -0.0001(4)
Mn15 0.0252(5) 0.0383(6) 0.0358(6) 0.0175(4) 0.0031(5) -0.0007(4)

loop_
_atom_type_symbol
_atom_type_description
_atom_type_scat_dispersion_real
_atom_type_scat_dispersion_imag
_atom_type_scat_source
C C 0.0033 0.0016 'International Tables Vol C Tables 4.2.6.8 and 6.1.1.4'
H H 0.0000 0.0000 'International Tables Vol C Tables 4.2.6.8 and 6.1.1.4'
N N 0.0061 0.0033 'International Tables Vol C Tables 4.2.6.8 and 6.1.1.4'
O O 0.0106 0.0060 'International Tables Vol C Tables 4.2.6.8 and 6.1.1.4'
K K 0.2009 0.2494 'International Tables Vol C Tables 4.2.6.8 and 6.1.1.4'
Mn Mn 0.3368 0.7283 'International Tables Vol C Tables 4.2.6.8 and 6.1.1.4'

loop_
_geom_angle_atom_site_label_1
_geom_angle_atom_site_label_2
_geom_angle_atom_site_label_3
_geom_angle
O1 C1 C2A 116.0(5)
O1 C1 C2B 114.4(8)
C2A C1 C2B 48.2(7)
O1 C1 H1A 108.3
C2A C1 H1A 108.3
C2B C1 H1A 63.3
O1 C1 H1B 108.3
C2A C1 H1B 108.3
C2B C1 H1B 137.1
H1A C1 H1B 107.4
O1 C1 H1C 108.7
C2A C1 H1C 135.1
C2B C1 H1C 108.7
H1A C1 H1C 50.4
H1B C1 H1C 59.3
O1 C1 H1D 108.7
C2A C1 H1D 62.6
C2B C1 H1D 108.7
H1A C1 H1D 141.8
H1B C1 H1D 51.0
H1C C1 H1D 107.6
C1 C2A C3 116.5(6)
C1 C2A H2A 108.2
C3 C2A H2A 108.2
C1 C2A H2B 108.2
C3 C2A H2B 108.2
H2A C2A H2B 107.3
C3 C2B C1 112.3(12)
C3 C2B H2C 109.1
C1 C2B H2C 109.1
C3 C2B H2D 109.1
C1 C2B H2D 109.1
H2C C2B H2D 107.9
O2 C3 C2B 118.3(9)
O2 C3 C2A 112.8(5)
C2B C3 C2A 49.5(8)
O2 C3 H3A 109.0
C2B C3 H3A 132.5
C2A C3 H3A 109.0
O2 C3 H3B 109.0
C2B C3 H3B 60.7
C2A C3 H3B 109.0
H3A C3 H3B 107.8
O2 C3 H3C 107.7
C2B C3 H3C 107.7
C2A C3 H3C 62.9
H3A C3 H3C 50.9
H3B C3 H3C 142.2
O2 C3 H3D 107.7
C2B C3 H3D 107.7
C2A C3 H3D 139.4
H3A C3 H3D 58.0
H3B C3 H3D 53.0
H3C C3 H3D 107.1
O3 C4 C5 111.4(4)
O3 C4 H4A 109.3
C5 C4 H4A 109.3
O3 C4 H4B 109.3
C5 C4 H4B 109.3
H4A C4 H4B 108.0
C6 C5 C4 113.2(5)
C6 C5 H5A 108.9
C4 C5 H5A 108.9
C6 C5 H5B 108.9
C4 C5 H5B 108.9
H5A C5 H5B 107.8
O4 C6 C5 111.8(4)
O4 C6 H6A 109.3
C5 C6 H6A 109.3
O4 C6 H6B 109.3
C5 C6 H6B 109.3
H6A C6 H6B 107.9
O5 C7 C8 113.2(4)
O5 C7 H7A 108.9
C8 C7 H7A 108.9
O5 C7 H7B 108.9
C8 C7 H7B 108.9
H7A C7 H7B 107.8
C7 C8 C9 111.7(4)
C7 C8 H8A 109.3
C9 C8 H8A 109.3
C7 C8 H8B 109.3
C9 C8 H8B 109.3
H8A C8 H8B 107.9
O6 C9 C8 112.5(4)
O6 C9 H9A 109.1
C8 C9 H9A 109.1
O6 C9 H9B 109.1
C8 C9 H9B 109.1
H9A C9 H9B 107.8
O7 C10 C11 112.7(4)
O7 C10 H10A 109.1
C11 C10 H10A 109.1
O7 C10 H10B 109.1
C11 C10 H10B 109.1
H10A C10 H10B 107.8
C10 C11 C12 112.9(4)
C10 C11 H11A 109.0
C12 C11 H11A 109.0
C10 C11 H11B 109.0
C12 C11 H11B 109.0
H11A C11 H11B 107.8
O8 C12 C11 112.7(4)
O8 C12 H12A 109.0
C11 C12 H12A 109.0
O8 C12 H12B 109.0
C11 C12 H12B 109.0
H12A C12 H12B 107.8
O9 C13 O10 121.3(6)
O9 C13 C14 122.4(7)
O10 C13 C14 116.3(7)
O9 C13 Mn1 58.1(3)
O10 C13 Mn1 63.4(3)
C14 C13 Mn1 177.6(5)
C15 C14 C13 111.3(6)
C15 C14 H14A 109.4
C13 C14 H14A 109.4
C15 C14 H14B 109.4
C13 C14 H14B 109.4
H14A C14 H14B 108.0
C14 C15 H15A 109.5
C14 C15 H15B 109.5
H15A C15 H15B 109.5
C14 C15 H15C 109.5
H15A C15 H15C 109.5
H15B C15 H15C 109.5
O12 C16 O11 126.2(5)
O12 C16 C17 118.6(6)
O11 C16 C17 115.2(5)
O12 C16 K 94.2(3)
O11 C16 K 50.3(3)
C17 C16 K 127.6(4)
C18 C17 C16 113.7(6)
C18 C17 H17A 108.8
C16 C17 H17A 108.8
C18 C17 H17B 108.8
C16 C17 H17B 108.8
H17A C17 H17B 107.7
C17 C18 H18A 109.5
C17 C18 H18B 109.5
H18A C18 H18B 109.5
C17 C18 H18C 109.5
H18A C18 H18C 109.5
H18B C18 H18C 109.5
O15 C19 C20 112.9(4)
O15 C19 H19A 109.0
C20 C19 H19A 109.0
O15 C19 H19B 109.0
C20 C19 H19B 109.0
H19A C19 H19B 107.8
C21 C20 C19 115.3(5)
C21 C20 H20A 108.4
C19 C20 H20A 108.4
C21 C20 H20B 108.4
C19 C20 H20B 108.4
H20A C20 H20B 107.5
O16 C21 C20 110.7(5)
O16 C21 H21A 109.5
C20 C21 H21A 109.5
O16 C21 H21B 109.5
C20 C21 H21B 109.5
H21A C21 H21B 108.1
C23 C22 O17 115.9(5)
C23 C22 H22A 108.3
O17 C22 H22A 108.3
C23 C22 H22B 108.3
O17 C22 H22B 108.3
H22A C22 H22B 107.4
C22 C23 C24 122.6(7)
C22 C23 H23A 106.7
C24 C23 H23A 106.7
C22 C23 H23B 106.7
C24 C23 H23B 106.7
H23A C23 H23B 106.6
O18 C24 C23 115.1(5)
O18 C24 H24A 108.5
C23 C24 H24A 108.5
O18 C24 H24B 108.5
C23 C24 H24B 108.5
H24A C24 H24B 107.5
O22 C25 O21 126.8(5)
O22 C25 C26A 124.6(7)
O21 C25 C26A 108.5(7)
O22 C25 C26B 110.4(8)
O21 C25 C26B 122.2(9)
O22 C25 K 90.5(3)
O21 C25 K 55.7(3)
C26A C25 K 127.5(7)
C26B C25 K 123.1(9)
C27A C26A C25 115.1(10)
C27A C26A H26A 108.5
C25 C26A H26A 108.5
C27A C26A H26B 108.5
C25 C26A H26B 108.5
H26A C26A H26B 107.5
C27B C26B C25 114.3(14)
C27B C26B H26C 108.7
C25 C26B H26C 108.7
C27B C26B H26D 108.7
C25 C26B H26D 108.7
H26C C26B H26D 107.6
C26A C27A H27A 109.5
C26A C27A H27B 109.5
H27A C27A H27B 109.5
C26A C27A H27C 109.5
H27A C27A H27C 109.5
H27B C27A H27C 109.5
C26B C27B H27D 109.5
C26B C27B H27E 109.5
H27D C27B H27E 109.5
C26B C27B H27F 109.5
H27D C27B H27F 109.5
H27E C27B H27F 109.5
O23 C28 O24 114.7(7)
O23 C28 C29 129.3(6)
O24 C28 C29 116.0(7)
C28 C29 C30A 93.9(11)
C28 C29 C30B 114.9(7)
C28 C29 H29A 112.9
C30A C29 H29A 112.9
C30B C29 H29A 124.2
C28 C29 H29B 112.9
C30A C29 H29B 112.9
C30B C29 H29B 75.2
H29A C29 H29B 110.4
C28 C29 H29C 108.6
C30A C29 H29C 87.3
C30B C29 H29C 108.6
H29B C29 H29C 131.7
C28 C29 H29D 108.6
C30A C29 H29D 146.6
C30B C29 H29D 108.6
H29A C29 H29D 81.2
H29C C29 H29D 107.5
C29 C30A H30A 109.5
C29 C30A H30B 109.5
C29 C30A H30C 109.5
C29 C30B H30D 109.5
C29 C30B H30E 109.5
H30D C30B H30E 109.5
C29 C30B H30F 109.5
H30D C30B H30F 109.5
H30E C30B H30F 109.5
O26 C31 O25 126.3(6)
O26 C31 C32 118.2(7)
O25 C31 C32 115.4(6)
C33A C32 C33B 59.0(15)
C33A C32 C31 113.5(10)
C33B C32 C31 113.4(18)
C33A C32 H32A 108.9
C33B C32 H32A 137.3
C31 C32 H32A 108.9
C33A C32 H32B 108.9
C33B C32 H32B 52.6
C31 C32 H32B 108.9
H32A C32 H32B 107.7
C33A C32 H32C 52.6
C33B C32 H32C 108.9
C31 C32 H32C 108.9
H32A C32 H32C 61.0
H32B C32 H32C 142.2
C33A C32 H32D 137.2
C33B C32 H32D 108.9
C31 C32 H32D 108.9
H32A C32 H32D 49.3
H32B C32 H32D 61.0
H32C C32 H32D 107.7
C32 C33A H33A 109.5
C32 C33A H33B 109.5
H33A C33A H33B 109.5
C32 C33A H33C 109.5
H33A C33A H33C 109.5
H33B C33A H33C 109.5
C32 C33B H33D 109.5
C32 C33B H33E 109.5
H33D C33B H33E 109.5
C32 C33B H33F 109.5
H33D C33B H33F 109.5
H33E C33B H33F 109.5
O27 C34 C35 111.1(4)
O27 C34 H34A 109.4
C35 C34 H34A 109.4
O27 C34 H34B 109.4
C35 C34 H34B 109.4
H34A C34 H34B 108.0
C36 C35 C34 114.6(5)
C36 C35 H35A 108.6
C34 C35 H35A 108.6
C36 C35 H35B 108.6
C34 C35 H35B 108.6
H35A C35 H35B 107.6
O28 C36 C35 113.8(4)
O28 C36 H36A 108.8
C35 C36 H36A 108.8
O28 C36 H36B 108.8
C35 C36 H36B 108.8
H36A C36 H36B 107.7
O29 C37 C38 113.7(4)
O29 C37 H37A 108.8
C38 C37 H37A 108.8
O29 C37 H37B 108.8
C38 C37 H37B 108.8
H37A C37 H37B 107.7
C39 C38 C37 114.7(5)
C39 C38 H38A 108.6
C37 C38 H38A 108.6
C39 C38 H38B 108.6
C37 C38 H38B 108.6
H38A C38 H38B 107.6
O30 C39 C38 112.7(5)
O30 C39 H39A 109.1
C38 C39 H39A 109.1
O30 C39 H39B 109.1
C38 C39 H39B 109.1
H39A C39 H39B 107.8
O31 C40 O32 123.4(5)
O31 C40 C41 118.0(5)
O32 C40 C41 118.6(5)
C42 C41 C40 111.6(4)
C42 C41 H41A 109.3
C40 C41 H41A 109.3
C42 C41 H41B 109.3
C40 C41 H41B 109.3
H41A C41 H41B 108.0
C41 C42 H42A 109.5
C41 C42 H42B 109.5
H42A C42 H42B 109.5
C41 C42 H42C 109.5
H42A C42 H42C 109.5
H42B C42 H42C 109.5
O33 C43 O34 124.8(6)
O33 C43 C44 118.4(6)
O34 C43 C44 116.8(7)
C45 C44 C43 112.4(6)
C45 C44 H44A 109.1
C43 C44 H44A 109.1
C45 C44 H44B 109.1
C43 C44 H44B 109.1
H44A C44 H44B 107.9
C44 C45 H45A 109.5
C44 C45 H45B 109.5
H45A C45 H45B 109.5
C44 C45 H45C 109.5
H45A C45 H45C 109.5
H45B C45 H45C 109.5
C47 C46 N1 125.7(8)
C47 C46 H46 117.1
N1 C46 H46 117.1
C46 C47 C48 115.9(9)
C46 C47 H47 122.0
C48 C47 H47 122.0
C47 C48 C49 121.9(9)
C47 C48 H48 119.0
C49 C48 H48 119.0
C48 C49 C50 118.4(8)
C48 C49 H49 120.8
C50 C49 H49 120.8
N1 C50 C49 120.8(8)
N1 C50 H50 119.6
C49 C50 H50 119.6
O35 C51 C52 112.4(5)
O35 C51 H51A 109.1
C52 C51 H51A 109.1
O35 C51 H51B 109.1
C52 C51 H51B 109.1
H51A C51 H51B 107.9
C53 C52 C51 112.8(5)
C53 C52 H52A 109.0
C51 C52 H52A 109.0
C53 C52 H52B 109.0
C51 C52 H52B 109.0
H52A C52 H52B 107.8
O36 C53 C52 110.9(4)
O36 C53 H53A 109.4
C52 C53 H53A 109.4
O36 C53 H53B 109.4
C52 C53 H53B 109.4
H53A C53 H53B 108.0
O37 C54 O38 125.5(6)
O37 C54 C55 118.1(6)
O38 C54 C55 116.4(6)
C56 C55 C54 111.5(6)
C56 C55 H55A 109.3
C54 C55 H55A 109.3
C56 C55 H55B 109.3
C54 C55 H55B 109.3
H55A C55 H55B 108.0
C55 C56 H56A 109.5
C55 C56 H56B 109.5
H56A C56 H56B 109.5
C55 C56 H56C 109.5
H56A C56 H56C 109.5
H56B C56 H56C 109.5
O39 C57 C58 111.2(4)
O39 C57 H57A 109.4
C58 C57 H57A 109.4
O39 C57 H57B 109.4
C58 C57 H57B 109.4
H57A C57 H57B 108.0
C57 C58 C59 113.2(5)
C57 C58 H58A 108.9
C59 C58 H58A 108.9
C57 C58 H58B 108.9
C59 C58 H58B 108.9
H58A C58 H58B 107.8
O40 C59 C58 113.1(5)
O40 C59 H59A 109.0
C58 C59 H59A 109.0
O40 C59 H59B 109.0
C58 C59 H59B 109.0
H59A C59 H59B 107.8
O41 C60 O42 125.1(6)
O41 C60 C61 120.1(6)
O42 C60 C61 114.8(6)
C62B C61 C62A 73.2(13)
C62B C61 C60 118.6(14)
C62A C61 C60 111.7(6)
C62A C61 H61A 109.3
C60 C61 H61A 109.3
C62B C61 H61B 127.2
C62A C61 H61B 109.3
C60 C61 H61B 109.3
H61A C61 H61B 107.9
C62B C61 H61C 107.7
C62A C61 H61C 133.8
C60 C61 H61C 107.7
H61A C61 H61C 78.3
C62B C61 H61D 107.7
C60 C61 H61D 107.7
H61A C61 H61D 138.8
H61B C61 H61D 75.8
H61C C61 H61D 107.1
C61 C62A H62A 109.5
C61 C62A H62B 109.5
H62A C62A H62B 109.5
C61 C62A H62C 109.5
H62A C62A H62C 109.5
H62B C62A H62C 109.5
C61 C62B H62D 109.5
C61 C62B H62E 109.5
H62D C62B H62E 109.5
C61 C62B H62F 109.5
H62D C62B H62F 109.5
H62E C62B H62F 109.5
O43 C63 O44 123.9(5)
O43 C63 C64 117.1(5)
O44 C63 C64 118.9(5)
C65 C64 C63 111.1(4)
C65 C64 H64A 109.4
C63 C64 H64A 109.4
C65 C64 H64B 109.4
C63 C64 H64B 109.4
H64A C64 H64B 108.0
C64 C65 H65A 109.5
C64 C65 H65B 109.5
H65A C65 H65B 109.5
C64 C65 H65C 109.5
H65A C65 H65C 109.5
H65B C65 H65C 109.5
N2 C66 C67 122.4(6)
N2 C66 H66 118.8
C67 C66 H66 118.8
C66 C67 C68 118.7(6)
C66 C67 H67 120.6
C68 C67 H67 120.6
C69 C68 C67 118.9(6)
C69 C68 H68 120.5
C67 C68 H68 120.5
C68 C69 C70 119.6(6)
C68 C69 H69 120.2
C70 C69 H69 120.2
N2 C70 C69 122.7(6)
N2 C70 H70 118.7
C69 C70 H70 118.7
O45 C71 C72 112.6(5)
O45 C71 H71A 109.1
C72 C71 H71A 109.1
O45 C71 H71B 109.1
C72 C71 H71B 109.1
H71A C71 H71B 107.8
C71 C72 C73 112.5(5)
C71 C72 H72A 109.1
C73 C72 H72A 109.1
C71 C72 H72B 109.1
C73 C72 H72B 109.1
H72A C72 H72B 107.8
O46 C73 C72 112.0(4)
O46 C73 H73A 109.2
C72 C73 H73A 109.2
O46 C73 H73B 109.2
C72 C73 H73B 109.2
H73A C73 H73B 107.9
O47 C74 C75 113.3(4)
O47 C74 H74A 108.9
C75 C74 H74A 108.9
O47 C74 H74B 108.9
C75 C74 H74B 108.9
H74A C74 H74B 107.7
C76 C75 C74 114.7(5)
C76 C75 H75A 108.6
C74 C75 H75A 108.6
C76 C75 H75B 108.6
C74 C75 H75B 108.6
H75A C75 H75B 107.6
O48 C76 C75 114.3(4)
O48 C76 H76A 108.7
C75 C76 H76A 108.7
O48 C76 H76B 108.7
C75 C76 H76B 108.7
H76A C76 H76B 107.6
O50 C77 O49 125.8(6)
O50 C77 C78 120.5(5)
O49 C77 C78 113.7(5)
C79 C78 C77 113.5(5)
C79 C78 H78A 108.9
C77 C78 H78A 108.9
C79 C78 H78B 108.9
C77 C78 H78B 108.9
H78A C78 H78B 107.7
C78 C79 H79A 109.5
C78 C79 H79B 109.5
H79A C79 H79B 109.5
C78 C79 H79C 109.5
H79A C79 H79C 109.5
H79B C79 H79C 109.5
C84 N3 C80 118.8(11)
C81 C80 N3 121.0(12)
C81 C80 H80 119.5
N3 C80 H80 119.5
C82 C81 C80 118.6(13)
C82 C81 H81 120.7
C80 C81 H81 120.7
C81 C82 C83 124.2(13)
C81 C82 H82 117.9
C83 C82 H82 117.9
C84 C83 C82 114.8(11)
C84 C83 H83 122.6
C82 C83 H83 122.6
N3 C84 C83 121.8(11)
N3 C84 H84 119.1
C83 C84 H84 119.1
N4 C85 C86 173.2(16)
C85 C86 H86A 109.5
C85 C86 H86B 109.5
H86A C86 H86B 109.5
C85 C86 H86C 109.5
H86A C86 H86C 109.5
H86B C86 H86C 109.5
N5 C87 C88 170.2(13)
C87 C88 H88A 109.5
C87 C88 H88B 109.5
H88A C88 H88B 109.5
C87 C88 H88C 109.5
H88A C88 H88C 109.5
H88B C88 H88C 109.5
C46 N1 C50 117.2(6)
C46 N1 Mn13 122.3(5)
C50 N1 Mn13 120.5(5)
C66 N2 C70 117.7(5)
C66 N2 Mn10 120.5(4)
C70 N2 Mn10 121.8(4)
C1 O1 Mn6 126.4(3)
C1 O1 Mn1 126.4(3)
Mn6 O1 Mn1 107.02(15)
C3 O2 Mn6 126.9(3)
C3 O2 Mn8 133.9(3)
Mn6 O2 Mn8 98.98(15)
C4 O3 Mn4 121.5(3)
C4 O3 Mn1 130.1(3)
Mn4 O3 Mn1 103.51(15)
C6 O4 Mn4 126.8(3)
C6 O4 Mn15 134.8(3)
Mn4 O4 Mn15 96.16(14)
C7 O5 Mn2 117.8(3)
C7 O5 Mn1 118.4(3)
Mn2 O5 Mn1 102.46(14)
C9 O6 Mn2 119.0(3)
C9 O6 Mn7 124.5(3)
Mn2 O6 Mn7 94.70(13)
C9 O6 Mn6 129.8(3)
Mn2 O6 Mn6 93.61(13)
Mn7 O6 Mn6 85.47(11)
C10 O7 Mn2 118.8(3)
C10 O7 Mn3 116.1(3)
Mn2 O7 Mn3 103.49(14)
C12 O8 Mn2 119.6(3)
C12 O8 Mn4 126.9(3)
Mn2 O8 Mn4 94.02(12)
C12 O8 Mn5 129.9(3)
Mn2 O8 Mn5 92.06(12)
Mn4 O8 Mn5 83.39(10)
C13 O9 Mn1 92.9(4)
C13 O10 Mn1 86.5(4)
C16 O11 Mn6 124.9(3)
C16 O11 K 109.9(3)
Mn6 O11 K 95.31(13)
C16 O12 Mn4 130.7(4)
Mn2 O13 Mn6 110.48(15)
Mn2 O13 Mn4 107.67(15)
Mn6 O13 Mn4 136.21(16)
Mn2 O13 Mn1 99.13(13)
Mn6 O13 Mn1 99.08(13)
Mn4 O13 Mn1 95.30(12)
Mn5 O14 Mn2 110.91(14)
Mn5 O14 Mn7 136.96(16)
Mn2 O14 Mn7 107.20(15)
Mn5 O14 Mn3 98.72(12)
Mn2 O14 Mn3 98.10(12)
Mn7 O14 Mn3 94.94(12)
C19 O15 Mn5 124.0(3)
C19 O15 Mn3 128.0(3)
Mn5 O15 Mn3 108.02(15)
C21 O16 Mn5 128.0(3)
C21 O16 Mn15 131.2(3)
Mn5 O16 Mn15 99.06(15)
C22 O17 Mn7 120.2(4)
C22 O17 Mn3 130.0(3)
Mn7 O17 Mn3 105.64(15)
C24 O18 Mn7 129.1(3)
C24 O18 Mn8 133.1(3)
Mn7 O18 Mn8 96.59(14)
Mn8 O19 Mn7 101.44(14)
Mn8 O19 Mn6 101.40(14)
Mn7 O19 Mn6 111.14(15)
Mn8 O19 K 114.26(13)
Mn7 O19 K 119.85(13)
Mn6 O19 K 107.25(12)
Mn15 O20 Mn4 102.55(14)
Mn15 O20 Mn5 101.75(14)
Mn4 O20 Mn5 110.41(15)
Mn15 O20 K 112.59(13)
Mn4 O20 K 120.53(14)
Mn5 O20 K 107.43(12)
C25 O21 Mn5 126.5(3)
C25 O21 K 103.6(3)
Mn5 O21 K 92.94(12)
C25 O22 Mn7 132.2(3)
C28 O23 Mn3 97.9(4)
C28 O24 Mn3 89.1(4)
C31 O25 Mn15 129.2(4)
C31 O26 Mn14 126.1(4)
C34 O27 Mn14 121.0(3)
C34 O27 Mn15 125.6(3)
Mn14 O27 Mn15 102.08(16)
C36 O28 Mn14 126.6(3)
C36 O28 Mn13 131.7(3)
Mn14 O28 Mn13 99.47(16)
C37 O29 Mn14 122.0(3)
C37 O29 Mn15 121.1(3)
Mn14 O29 Mn15 97.50(15)
C37 O29 K 127.3(3)
Mn14 O29 K 94.98(13)
Mn15 O29 K 84.62(11)
C39 O30 Mn14 120.3(3)
C39 O30 Mn13 139.9(3)
Mn14 O30 Mn13 97.94(16)
C40 O31 Mn14 125.9(3)
C40 O31 K 127.3(3)
Mn14 O31 K 106.56(14)
C40 O32 Mn13 124.4(3)
C40 O32 Mn12 143.2(3)
Mn13 O32 Mn12 92.29(14)
C43 O33 Mn13 130.9(4)
C43 O34 Mn12 131.1(4)
C51 O35 Mn12 120.2(3)
C51 O35 Mn13 126.1(3)
Mn12 O35 Mn13 104.34(16)
C53 O36 Mn12 121.3(3)
C53 O36 Mn11 122.6(3)
Mn12 O36 Mn11 98.88(16)
C54 O37 Mn12 127.0(4)
C54 O38 Mn11 125.8(4)
C57 O39 Mn12 123.5(3)
C57 O39 Mn11 120.7(3)
Mn12 O39 Mn11 98.98(16)
C59 O40 Mn11 119.2(3)
C59 O40 Mn10 126.0(3)
Mn11 O40 Mn10 105.36(16)
C60 O41 Mn10 129.7(4)
C60 O42 Mn11 131.1(4)
C63 O43 Mn9 126.1(3)
C63 O43 K 125.2(3)
Mn9 O43 K 108.16(14)
C63 O44 Mn10 125.1(3)
C63 O44 Mn11 143.6(3)
Mn10 O44 Mn11 91.09(12)
C71 O45 Mn9 121.6(3)
C71 O45 Mn8 126.9(3)
Mn9 O45 Mn8 100.84(16)
C73 O46 Mn9 126.7(3)
C73 O46 Mn10 131.9(3)
Mn9 O46 Mn10 100.39(16)
C74 O47 Mn9 119.5(3)
C74 O47 Mn10 141.2(3)
Mn9 O47 Mn10 97.16(15)
C76 O48 Mn9 121.9(3)
C76 O48 Mn8 121.5(3)
Mn9 O48 Mn8 97.06(15)
C76 O48 K 125.9(3)
Mn9 O48 K 95.95(12)
Mn8 O48 K 85.77(11)
C77 O49 Mn8 130.2(4)
C77 O50 Mn9 125.1(4)
O19 K O20 84.97(9)
O19 K O43 99.66(10)
O20 K O43 162.37(10)
O19 K O31 163.34(10)
O20 K O31 101.91(10)
O43 K O31 78.39(10)
O19 K O11 61.82(10)
O20 K O11 81.22(10)
O43 K O11 116.02(11)
O31 K O11 103.86(10)
O19 K O21 82.32(9)
O20 K O21 61.08(9)
O43 K O21 102.44(10)
O31 K O21 114.31(10)
O11 K O21 130.18(10)
O19 K O48 57.58(9)
O20 K O48 136.44(9)
O43 K O48 57.18(9)
O31 K O48 109.36(10)
O11 K O48 62.60(10)
O21 K O48 125.98(10)
O19 K O29 136.62(9)
O20 K O29 58.38(9)
O43 K O29 109.38(10)
O31 K O29 57.81(9)
O11 K O29 125.77(10)
O21 K O29 60.77(9)
O48 K O29 164.73(9)
O19 K C16 78.71(12)
O20 K C16 71.06(12)
O43 K C16 126.46(13)
O31 K C16 89.10(12)
O11 K C16 19.82(11)
O21 K C16 129.64(12)
O48 K C16 79.73(13)
O29 K C16 106.69(13)
O19 K C25 71.78(13)
O20 K C25 78.65(11)
O43 K C25 86.61(11)
O31 K C25 124.23(13)
O11 K C25 130.58(12)
O21 K C25 20.64(10)
O48 K C25 106.13(13)
O29 K C25 78.38(13)
C16 K C25 139.13(13)
O19 K Mn6 29.45(6)
O20 K Mn6 73.01(7)
O43 K Mn6 118.60(8)
O31 K Mn6 138.29(8)
O11 K Mn6 34.79(7)
O21 K Mn6 99.51(7)
O48 K Mn6 63.45(6)
O29 K Mn6 131.30(7)
C16 K Mn6 49.60(10)
C25 K Mn6 95.93(10)
O19 K Mn5 73.08(7)
O20 K Mn5 29.28(6)
O43 K Mn5 136.20(8)
O31 K Mn5 119.80(8)
O11 K Mn5 98.72(7)
O21 K Mn5 34.54(6)
O48 K Mn5 130.52(7)
O29 K Mn5 63.62(6)
C16 K Mn5 95.13(10)
C25 K Mn5 49.77(9)
Mn6 K Mn5 75.88(3)
O3 Mn1 O1 129.99(13)
O3 Mn1 O9 122.19(15)
O1 Mn1 O9 103.29(15)
O3 Mn1 O5 94.83(13)
O1 Mn1 O5 104.18(12)
O9 Mn1 O5 91.62(15)
O3 Mn1 O10 91.50(15)
O1 Mn1 O10 95.25(14)
O9 Mn1 O10 59.12(15)
O5 Mn1 O10 148.19(15)
O3 Mn1 O13 73.35(12)
O1 Mn1 O13 70.21(12)
O9 Mn1 O13 158.40(15)
O5 Mn1 O13 70.96(11)
O10 Mn1 O13 140.33(15)
O3 Mn1 C13 108.0(2)
O1 Mn1 C13 101.97(17)
O9 Mn1 C13 29.02(19)
O5 Mn1 C13 119.4(2)
O10 Mn1 C13 30.14(18)
O13 Mn1 C13 168.89(19)
O3 Mn1 Mn4 36.29(9)
O1 Mn1 Mn4 98.37(9)
O9 Mn1 Mn4 157.94(12)
O5 Mn1 Mn4 87.04(9)
O10 Mn1 Mn4 115.08(13)
O13 Mn1 Mn4 37.85(8)
C13 Mn1 Mn4 140.6(2)
O3 Mn1 Mn2 81.94(9)
O1 Mn1 Mn2 87.88(9)
O9 Mn1 Mn2 125.94(12)
O5 Mn1 Mn2 35.09(8)
O10 Mn1 Mn2 173.27(12)
O13 Mn1 Mn2 35.90(8)
C13 Mn1 Mn2 154.5(2)
Mn4 Mn1 Mn2 58.46(2)
O3 Mn1 Mn6 104.37(9)
O1 Mn1 Mn6 34.11(9)
O9 Mn1 Mn6 133.39(12)
O5 Mn1 Mn6 86.21(8)
O10 Mn1 Mn6 122.24(12)
O13 Mn1 Mn6 36.17(8)
C13 Mn1 Mn6 135.89(15)
Mn4 Mn1 Mn6 68.52(3)
Mn2 Mn1 Mn6 58.61(2)
O7 Mn2 O8 92.85(13)
O7 Mn2 O5 93.22(14)
O8 Mn2 O5 98.26(14)
O7 Mn2 O6 98.19(14)
O8 Mn2 O6 164.30(14)
O5 Mn2 O6 92.26(14)
O7 Mn2 O13 177.84(14)
O8 Mn2 O13 85.01(13)
O5 Mn2 O13 87.38(13)
O6 Mn2 O13 83.86(13)
O7 Mn2 O14 88.08(13)
O8 Mn2 O14 85.02(13)
O5 Mn2 O14 176.40(14)
O6 Mn2 O14 84.23(13)
O13 Mn2 O14 91.44(13)
O7 Mn2 Mn7 93.33(10)
O8 Mn2 Mn7 120.86(10)
O5 Mn2 Mn7 139.88(11)
O6 Mn2 Mn7 47.62(9)
O13 Mn2 Mn7 87.53(9)
O14 Mn2 Mn7 36.60(9)
O7 Mn2 Mn4 141.40(10)
O8 Mn2 Mn4 48.59(9)
O5 Mn2 Mn4 94.22(11)
O6 Mn2 Mn4 119.26(10)
O13 Mn2 Mn4 36.45(9)
O14 Mn2 Mn4 86.82(9)
Mn7 Mn2 Mn4 104.71(3)
O7 Mn2 Mn5 95.26(10)
O8 Mn2 Mn5 51.11(9)
O5 Mn2 Mn5 148.51(11)
O6 Mn2 Mn5 116.34(10)
O13 Mn2 Mn5 83.17(9)
O14 Mn2 Mn5 34.44(9)
Mn7 Mn2 Mn5 69.76(3)
Mn4 Mn2 Mn5 61.24(2)
O7 Mn2 Mn6 146.94(10)
O8 Mn2 Mn6 117.78(10)
O5 Mn2 Mn6 94.23(10)
O6 Mn2 Mn6 49.38(10)
O13 Mn2 Mn6 34.97(9)
O14 Mn2 Mn6 82.88(9)
Mn7 Mn2 Mn6 61.29(2)
Mn4 Mn2 Mn6 69.92(3)
Mn5 Mn2 Mn6 94.98(3)
O7 Mn2 Mn1 135.52(10)
O8 Mn2 Mn1 90.97(9)
O5 Mn2 Mn1 42.45(10)
O6 Mn2 Mn1 88.95(10)
O13 Mn2 Mn1 44.97(9)
O14 Mn2 Mn1 136.39(9)
Mn7 Mn2 Mn1 121.89(3)
Mn4 Mn2 Mn1 59.58(3)
Mn5 Mn2 Mn1 120.63(3)
Mn6 Mn2 Mn1 60.90(2)
O7 Mn2 Mn3 42.06(9)
O8 Mn2 Mn3 89.03(9)
O5 Mn2 Mn3 135.16(10)
O6 Mn2 Mn3 91.70(9)
O13 Mn2 Mn3 137.43(9)
O14 Mn2 Mn3 46.02(9)
Mn7 Mn2 Mn3 60.04(2)
Mn4 Mn2 Mn3 121.93(3)
Mn5 Mn2 Mn3 61.07(2)
Mn6 Mn2 Mn3 121.16(3)
Mn1 Mn2 Mn3 177.57(3)
O17 Mn3 O15 127.68(13)
O17 Mn3 O23 123.38(16)
O15 Mn3 O23 105.80(15)
O17 Mn3 O7 94.36(12)
O15 Mn3 O7 103.70(12)
O23 Mn3 O7 89.20(14)
O17 Mn3 O24 91.53(15)
O15 Mn3 O24 100.78(15)
O23 Mn3 O24 58.21(17)
O7 Mn3 O24 143.61(17)
O17 Mn3 O14 71.87(11)
O15 Mn3 O14 69.13(11)
O23 Mn3 O14 156.18(14)
O7 Mn3 O14 70.32(11)
O24 Mn3 O14 144.73(17)
O17 Mn3 Mn7 34.87(9)
O15 Mn3 Mn7 97.79(9)
O23 Mn3 Mn7 156.41(13)
O7 Mn3 Mn7 85.12(8)
O24 Mn3 Mn7 117.75(14)
O14 Mn3 Mn7 37.42(7)
O17 Mn3 Mn2 81.76(9)
O15 Mn3 Mn2 86.38(9)
O23 Mn3 Mn2 122.79(12)
O7 Mn3 Mn2 34.44(8)
O24 Mn3 Mn2 172.30(12)
O14 Mn3 Mn2 35.88(7)
Mn7 Mn3 Mn2 57.84(2)
O17 Mn3 Mn5 101.77(9)
O15 Mn3 Mn5 33.65(9)
O23 Mn3 Mn5 134.83(13)
O7 Mn3 Mn5 86.21(8)
O24 Mn3 Mn5 127.53(14)
O14 Mn3 Mn5 35.50(8)
Mn7 Mn3 Mn5 67.67(2)
Mn2 Mn3 Mn5 58.13(2)
O4 Mn4 O3 96.03(15)
O4 Mn4 O20 82.51(14)
O3 Mn4 O20 172.82(14)
O4 Mn4 O13 169.14(14)
O3 Mn4 O13 86.08(13)
O20 Mn4 O13 94.07(13)
O4 Mn4 O12 101.02(14)
O3 Mn4 O12 89.64(14)
O20 Mn4 O12 97.54(13)
O13 Mn4 O12 89.62(13)
O4 Mn4 O8 96.13(13)
O3 Mn4 O8 88.47(13)
O20 Mn4 O8 84.71(12)
O13 Mn4 O8 73.24(12)
O12 Mn4 O8 162.85(13)
O4 Mn4 Mn15 44.77(10)
O3 Mn4 Mn15 140.80(11)
O20 Mn4 Mn15 38.17(9)
O13 Mn4 Mn15 132.18(9)
O12 Mn4 Mn15 97.56(10)
O8 Mn4 Mn15 94.66(8)
O4 Mn4 Mn2 133.40(11)
O3 Mn4 Mn2 87.65(10)
O20 Mn4 Mn2 88.28(9)
O13 Mn4 Mn2 35.88(9)
O12 Mn4 Mn2 125.50(10)
O8 Mn4 Mn2 37.39(8)
Mn15 Mn4 Mn2 117.48(3)
O4 Mn4 Mn1 136.24(11)
O3 Mn4 Mn1 40.21(10)
O20 Mn4 Mn1 140.84(9)
O13 Mn4 Mn1 46.85(9)
O12 Mn4 Mn1 82.26(10)
O8 Mn4 Mn1 85.31(8)
Mn15 Mn4 Mn1 178.99(4)
Mn2 Mn4 Mn1 61.97(3)
O4 Mn4 Mn5 89.64(11)
O3 Mn4 Mn5 138.37(11)
O20 Mn4 Mn5 34.88(9)
O13 Mn4 Mn5 81.81(9)
O12 Mn4 Mn5 129.71(10)
O8 Mn4 Mn5 49.91(8)
Mn15 Mn4 Mn5 57.52(3)
Mn2 Mn4 Mn5 60.09(2)
Mn1 Mn4 Mn5 121.87(3)
O4 Mn4 K 106.74(10)
O3 Mn4 K 150.59(11)
O20 Mn4 K 35.26(9)
O13 Mn4 K 75.08(9)
O12 Mn4 K 68.24(9)
O8 Mn4 K 106.89(8)
Mn15 Mn4 K 64.40(3)
Mn2 Mn4 K 89.87(3)
Mn1 Mn4 K 114.64(3)
Mn5 Mn4 K 61.65(2)
O15 Mn5 O14 84.08(14)
O15 Mn5 O16 95.32(14)
O14 Mn5 O16 168.00(13)
O15 Mn5 O20 172.81(13)
O14 Mn5 O20 99.60(13)
O16 Mn5 O20 79.79(13)
O15 Mn5 O21 95.02(14)
O14 Mn5 O21 92.18(13)
O16 Mn5 O21 99.81(14)
O20 Mn5 O21 91.03(13)
O15 Mn5 O8 94.12(12)
O14 Mn5 O8 71.05(11)
O16 Mn5 O8 97.08(12)
O20 Mn5 O8 81.35(11)
O21 Mn5 O8 159.93(12)
O15 Mn5 Mn15 136.96(11)
O14 Mn5 Mn15 137.78(10)
O16 Mn5 Mn15 41.64(10)
O20 Mn5 Mn15 38.47(9)
O21 Mn5 Mn15 93.00(10)
O8 Mn5 Mn15 92.45(7)
O15 Mn5 Mn2 92.89(10)
O14 Mn5 Mn2 34.65(9)
O16 Mn5 Mn2 133.72(10)
O20 Mn5 Mn2 86.83(9)
O21 Mn5 Mn2 124.72(10)
O8 Mn5 Mn2 36.83(7)
Mn15 Mn5 Mn2 116.39(3)
O15 Mn5 Mn4 140.72(10)
O14 Mn5 Mn4 84.64(9)
O16 Mn5 Mn4 88.36(10)
O20 Mn5 Mn4 34.72(9)
O21 Mn5 Mn4 122.91(10)
O8 Mn5 Mn4 46.70(7)
Mn15 Mn5 Mn4 57.84(3)
Mn2 Mn5 Mn4 58.67(2)
O15 Mn5 Mn3 38.33(10)
O14 Mn5 Mn3 45.78(9)
O16 Mn5 Mn3 132.22(11)
O20 Mn5 Mn3 144.70(10)
O21 Mn5 Mn3 96.16(10)
O8 Mn5 Mn3 80.21(7)
Mn15 Mn5 Mn3 170.08(3)
Mn2 Mn5 Mn3 60.81(2)
Mn4 Mn5 Mn3 119.13(3)
O15 Mn5 K 143.83(10)
O14 Mn5 K 82.07(9)
O16 Mn5 K 104.80(10)
O20 Mn5 K 43.29(9)
O21 Mn5 K 52.52(10)
O8 Mn5 K 112.42(8)
Mn15 Mn5 K 68.49(3)
Mn2 Mn5 K 94.35(3)
Mn4 Mn5 K 70.67(3)
Mn3 Mn5 K 120.44(3)
O1 Mn6 O2 94.66(15)
O1 Mn6 O13 83.53(14)
O2 Mn6 O13 167.38(14)
O1 Mn6 O19 173.62(15)
O2 Mn6 O19 80.42(14)
O13 Mn6 O19 100.37(13)
O1 Mn6 O11 95.83(14)
O2 Mn6 O11 101.45(14)
O13 Mn6 O11 91.16(13)
O19 Mn6 O11 89.17(13)
O1 Mn6 O6 96.53(13)
O2 Mn6 O6 96.73(12)
O13 Mn6 O6 71.16(12)
O19 Mn6 O6 80.12(12)
O11 Mn6 O6 157.05(12)
O1 Mn6 Mn8 136.38(11)
O2 Mn6 Mn8 41.72(10)
O13 Mn6 Mn8 138.61(9)
O19 Mn6 Mn8 38.85(9)
O11 Mn6 Mn8 94.12(10)
O6 Mn6 Mn8 90.18(7)
O1 Mn6 Mn2 93.80(10)
O2 Mn6 Mn2 133.67(11)
O13 Mn6 Mn2 34.56(9)
O19 Mn6 Mn2 86.79(9)
O11 Mn6 Mn2 122.82(10)
O6 Mn6 Mn2 37.00(7)
Mn8 Mn6 Mn2 115.61(3)
O1 Mn6 Mn7 142.43(11)
O2 Mn6 Mn7 89.28(11)
O13 Mn6 Mn7 84.70(9)
O19 Mn6 Mn7 34.30(9)
O11 Mn6 Mn7 119.99(10)
O6 Mn6 Mn7 45.94(7)
Mn8 Mn6 Mn7 57.37(2)
Mn2 Mn6 Mn7 58.54(2)
O1 Mn6 Mn1 38.87(10)
O2 Mn6 Mn1 131.66(11)
O13 Mn6 Mn1 44.75(9)
O19 Mn6 Mn1 144.43(9)
O11 Mn6 Mn1 96.97(10)
O6 Mn6 Mn1 80.92(7)
Mn8 Mn6 Mn1 168.40(4)
Mn2 Mn6 Mn1 60.49(2)
Mn7 Mn6 Mn1 118.75(3)
O1 Mn6 K 142.81(11)
O2 Mn6 K 105.04(10)
O13 Mn6 K 83.35(9)
O19 Mn6 K 43.29(9)
O11 Mn6 K 49.91(10)
O6 Mn6 K 111.72(8)
Mn8 Mn6 K 69.44(3)
Mn2 Mn6 K 94.78(3)
Mn7 Mn6 K 70.19(3)
Mn1 Mn6 K 120.78(3)
O17 Mn7 O18 95.49(14)
O17 Mn7 O19 174.35(14)
O18 Mn7 O19 82.45(14)
O17 Mn7 O14 86.58(14)
O18 Mn7 O14 166.73(14)
O19 Mn7 O14 94.24(13)
O17 Mn7 O22 88.68(14)
O18 Mn7 O22 103.18(14)
O19 Mn7 O22 96.91(13)
O14 Mn7 O22 89.96(13)
O17 Mn7 O6 91.86(13)
O18 Mn7 O6 92.93(13)
O19 Mn7 O6 83.01(12)
O14 Mn7 O6 73.87(12)
O22 Mn7 O6 163.76(13)
O17 Mn7 Mn8 139.49(11)
O18 Mn7 Mn8 44.07(10)
O19 Mn7 Mn8 38.98(9)
O14 Mn7 Mn8 133.08(9)
O22 Mn7 Mn8 97.73(10)
O6 Mn7 Mn8 92.39(8)
O17 Mn7 Mn2 88.85(10)
O18 Mn7 Mn2 130.60(11)
O19 Mn7 Mn2 88.53(9)
O14 Mn7 Mn2 36.19(9)
O22 Mn7 Mn2 126.14(10)
O6 Mn7 Mn2 37.68(8)
Mn8 Mn7 Mn2 117.50(3)
O17 Mn7 Mn3 39.49(10)
O18 Mn7 Mn3 134.81(10)
O19 Mn7 Mn3 141.85(9)
O14 Mn7 Mn3 47.64(9)
O22 Mn7 Mn3 83.60(10)
O6 Mn7 Mn3 86.52(8)
Mn8 Mn7 Mn3 178.41(4)
Mn2 Mn7 Mn3 62.12(2)
O17 Mn7 Mn6 140.44(10)
O18 Mn7 Mn6 88.53(11)
O19 Mn7 Mn6 34.56(9)
O14 Mn7 Mn6 81.66(9)
O22 Mn7 Mn6 128.69(10)
O6 Mn7 Mn6 48.59(8)
Mn8 Mn7 Mn6 57.64(2)
Mn2 Mn7 Mn6 60.17(2)
Mn3 Mn7 Mn6 122.13(3)
O17 Mn7 K 149.44(11)
O18 Mn7 K 107.77(10)
O19 Mn7 K 35.63(9)
O14 Mn7 K 75.36(9)
O22 Mn7 K 67.24(10)
O6 Mn7 K 106.09(8)
Mn8 Mn7 K 65.65(3)
Mn2 Mn7 K 90.65(3)
Mn3 Mn7 K 115.76(3)
Mn6 Mn7 K 61.65(3)
O19 Mn8 O49 166.09(14)
O19 Mn8 O2 78.92(13)
O49 Mn8 O2 91.68(14)
O19 Mn8 O45 97.48(13)
O49 Mn8 O45 93.80(14)
O2 Mn8 O45 167.54(14)
O19 Mn8 O18 78.37(13)
O49 Mn8 O18 93.35(14)
O2 Mn8 O18 99.85(14)
O45 Mn8 O18 91.00(14)
O19 Mn8 O48 96.02(13)
O49 Mn8 O48 94.88(14)
O2 Mn8 O48 94.23(13)
O45 Mn8 O48 74.16(13)
O18 Mn8 O48 163.46(14)
O19 Mn8 Mn7 39.58(9)
O49 Mn8 Mn7 132.62(11)
O2 Mn8 Mn7 94.14(10)
O45 Mn8 Mn7 90.38(10)
O18 Mn8 Mn7 39.34(9)
O48 Mn8 Mn7 131.36(9)
O19 Mn8 Mn6 39.76(9)
O49 Mn8 Mn6 130.69(11)
O2 Mn8 Mn6 39.30(10)
O45 Mn8 Mn6 135.18(10)
O18 Mn8 Mn6 91.36(9)
O48 Mn8 Mn6 94.10(9)
Mn7 Mn8 Mn6 64.98(3)
O19 Mn8 Mn9 109.47(10)
O49 Mn8 Mn9 84.45(11)
O2 Mn8 Mn9 131.59(10)
O45 Mn8 Mn9 38.28(10)
O18 Mn8 Mn9 128.52(10)
O48 Mn8 Mn9 38.62(9)
Mn7 Mn8 Mn9 123.22(3)
Mn6 Mn8 Mn9 127.90(3)
O19 Mn8 K 39.29(9)
O49 Mn8 K 154.12(11)
O2 Mn8 K 98.77(10)
O45 Mn8 K 71.83(9)
O18 Mn8 K 107.94(10)
O48 Mn8 K 60.94(9)
Mn7 Mn8 K 70.43(3)
Mn6 Mn8 K 64.93(3)
Mn9 Mn8 K 70.89(3)
O46 Mn9 O47 83.85(15)
O46 Mn9 O48 178.13(15)
O47 Mn9 O48 97.42(15)
O46 Mn9 O45 96.66(15)
O47 Mn9 O45 178.28(15)
O48 Mn9 O45 82.04(15)
O46 Mn9 O43 89.07(14)
O47 Mn9 O43 94.05(13)
O48 Mn9 O43 92.21(13)
O45 Mn9 O43 87.60(13)
O46 Mn9 O50 90.56(14)
O47 Mn9 O50 91.11(14)
O48 Mn9 O50 88.04(14)
O45 Mn9 O50 87.25(13)
O43 Mn9 O50 174.76(13)
O46 Mn9 Mn8 134.01(11)
O47 Mn9 Mn8 138.06(11)
O48 Mn9 Mn8 44.32(11)
O45 Mn9 Mn8 40.87(11)
O43 Mn9 Mn8 102.39(9)
O50 Mn9 Mn8 74.21(9)
O46 Mn9 Mn10 42.33(11)
O47 Mn9 Mn10 44.91(10)
O48 Mn9 Mn10 139.33(11)
O45 Mn9 Mn10 136.08(11)
O43 Mn9 Mn10 78.69(9)
O50 Mn9 Mn10 104.46(10)
Mn8 Mn9 Mn10 176.32(4)
O46 Mn9 K 124.50(11)
O47 Mn9 K 113.58(10)
O48 Mn9 K 56.25(10)
O45 Mn9 K 67.48(10)
O43 Mn9 K 40.20(9)
O50 Mn9 K 137.58(10)
Mn8 Mn9 K 64.31(3)
Mn10 Mn9 K 117.48(3)
O46 Mn10 O40 168.08(14)
O46 Mn10 O41 90.81(14)
O40 Mn10 O41 84.71(14)
O46 Mn10 O47 72.45(13)
O40 Mn10 O47 110.49(13)
O41 Mn10 O47 162.22(14)
O46 Mn10 O44 91.46(13)
O40 Mn10 O44 77.19(13)
O41 Mn10 O44 85.25(13)
O47 Mn10 O44 89.13(12)
O46 Mn10 N2 95.90(16)
O40 Mn10 N2 95.36(16)
O41 Mn10 N2 92.92(16)
O47 Mn10 N2 94.70(16)
O44 Mn10 N2 172.45(16)
O46 Mn10 Mn9 37.28(9)
O40 Mn10 Mn9 140.74(10)
O41 Mn10 Mn9 124.30(10)
O47 Mn10 Mn9 37.93(9)
O44 Mn10 Mn9 79.52(9)
N2 Mn10 Mn9 107.44(14)
O46 Mn10 Mn11 133.83(10)
O40 Mn10 Mn11 34.24(9)
O41 Mn10 Mn11 73.33(11)
O47 Mn10 Mn11 113.84(9)
O44 Mn10 Mn11 45.25(9)
N2 Mn10 Mn11 127.22(13)
Mn9 Mn10 Mn11 122.58(3)
O40 Mn11 O42 94.31(16)
O40 Mn11 O39 94.49(15)
O42 Mn11 O39 171.20(16)
O40 Mn11 O36 169.40(15)
O42 Mn11 O36 92.26(15)
O39 Mn11 O36 79.01(14)
O40 Mn11 O38 96.71(15)
O42 Mn11 O38 90.06(15)
O39 Mn11 O38 89.16(14)
O36 Mn11 O38 91.59(15)
O40 Mn11 O44 81.49(13)
O42 Mn11 O44 87.43(14)
O39 Mn11 O44 93.63(13)
O36 Mn11 O44 90.51(13)
O38 Mn11 O44 176.79(14)
O40 Mn11 Mn12 134.63(11)
O42 Mn11 Mn12 130.85(12)
O39 Mn11 Mn12 40.43(11)
O36 Mn11 Mn12 40.38(10)
O38 Mn11 Mn12 81.21(11)
O44 Mn11 Mn12 101.95(8)
O40 Mn11 Mn10 40.39(10)
O42 Mn11 Mn10 80.04(11)
O39 Mn11 Mn10 106.68(10)
O36 Mn11 Mn10 133.41(10)
O38 Mn11 Mn10 133.84(11)
O44 Mn11 Mn10 43.66(8)
Mn12 Mn11 Mn10 137.52(4)
O35 Mn12 O34 93.30(16)
O35 Mn12 O36 94.18(15)
O34 Mn12 O36 172.38(16)
O35 Mn12 O39 169.51(15)
O34 Mn12 O39 93.29(16)
O36 Mn12 O39 79.52(14)
O35 Mn12 O37 97.45(15)
O34 Mn12 O37 89.24(15)
O36 Mn12 O37 88.36(14)
O39 Mn12 O37 90.80(15)
O35 Mn12 O32 81.29(14)
O34 Mn12 O32 88.32(14)
O36 Mn12 O32 94.24(13)
O39 Mn12 O32 90.75(13)
O37 Mn12 O32 177.18(13)
O35 Mn12 Mn11 134.64(12)
O34 Mn12 Mn11 131.66(12)
O36 Mn12 Mn11 40.74(10)
O39 Mn12 Mn11 40.60(10)
O37 Mn12 Mn11 80.09(11)
O32 Mn12 Mn11 102.60(9)
O35 Mn12 Mn13 41.36(10)
O34 Mn12 Mn13 79.79(12)
O36 Mn12 Mn13 106.89(10)
O39 Mn12 Mn13 132.44(10)
O37 Mn12 Mn13 135.53(11)
O32 Mn12 Mn13 42.50(9)
Mn11 Mn12 Mn13 137.46(4)
O28 Mn13 O33 95.03(15)
O28 Mn13 O30 72.46(13)
O33 Mn13 O30 167.11(14)
O28 Mn13 O32 91.31(13)
O33 Mn13 O32 87.02(14)
O30 Mn13 O32 90.10(13)
O28 Mn13 O35 168.38(14)
O33 Mn13 O35 82.91(14)
O30 Mn13 O35 108.69(13)
O32 Mn13 O35 77.18(13)
O28 Mn13 N1 98.81(17)
O33 Mn13 N1 91.89(19)
O30 Mn13 N1 93.10(19)
O32 Mn13 N1 169.88(17)
O35 Mn13 N1 92.70(16)
O28 Mn13 Mn14 37.56(10)
O33 Mn13 Mn14 129.50(11)
O30 Mn13 Mn14 37.63(9)
O32 Mn13 Mn14 80.08(9)
O35 Mn13 Mn14 138.98(10)
N1 Mn13 Mn14 108.15(17)
O28 Mn13 Mn12 134.22(10)
O33 Mn13 Mn12 72.99(11)
O30 Mn13 Mn12 113.29(9)
O32 Mn13 Mn12 45.21(9)
O35 Mn13 Mn12 34.30(9)
N1 Mn13 Mn12 124.97(15)
Mn14 Mn13 Mn12 122.43(3)
O30 Mn14 O28 84.03(15)
O30 Mn14 O29 97.31(15)
O28 Mn14 O29 178.31(15)
O30 Mn14 O27 177.73(15)
O28 Mn14 O27 97.16(15)
O29 Mn14 O27 81.46(15)
O30 Mn14 O31 94.21(14)
O28 Mn14 O31 87.66(14)
O29 Mn14 O31 93.26(14)
O27 Mn14 O31 87.77(14)
O30 Mn14 O26 90.82(15)
O28 Mn14 O26 91.57(15)
O29 Mn14 O26 87.38(14)
O27 Mn14 O26 87.22(14)
O31 Mn14 O26 174.80(13)
O30 Mn14 Mn15 137.94(12)
O28 Mn14 Mn15 133.92(11)
O29 Mn14 Mn15 44.47(10)
O27 Mn14 Mn15 40.24(10)
O31 Mn14 Mn15 103.24(10)
O26 Mn14 Mn15 73.67(10)
O30 Mn14 Mn13 44.43(11)
O28 Mn14 Mn13 42.97(11)
O29 Mn14 Mn13 138.64(11)
O27 Mn14 Mn13 137.32(11)
O31 Mn14 Mn13 77.93(9)
O26 Mn14 Mn13 104.93(10)
Mn15 Mn14 Mn13 176.82(4)
O30 Mn14 K 114.98(11)
O28 Mn14 K 123.27(11)
O29 Mn14 K 57.08(11)
O27 Mn14 K 65.96(10)
O31 Mn14 K 41.01(9)
O26 Mn14 K 137.02(10)
Mn15 Mn14 K 64.10(3)
Mn13 Mn14 K 117.64(3)
O20 Mn15 O25 164.96(15)
O20 Mn15 O16 78.77(13)
O25 Mn15 O16 91.13(15)
O20 Mn15 O27 97.73(13)
O25 Mn15 O27 94.45(15)
O16 Mn15 O27 167.27(14)
O20 Mn15 O4 77.95(13)
O25 Mn15 O4 92.77(15)
O16 Mn15 O4 98.61(13)
O27 Mn15 O4 92.54(13)
O20 Mn15 O29 97.46(13)
O25 Mn15 O29 94.52(15)
O16 Mn15 O29 95.26(13)
O27 Mn15 O29 72.92(13)
O4 Mn15 O29 164.18(14)
O20 Mn15 Mn5 39.78(9)
O25 Mn15 Mn5 130.24(12)
O16 Mn15 Mn5 39.30(9)
O27 Mn15 Mn5 134.83(10)
O4 Mn15 Mn5 91.55(9)
O29 Mn15 Mn5 94.41(9)
O20 Mn15 Mn4 39.28(9)
O25 Mn15 Mn4 131.65(12)
O16 Mn15 Mn4 92.53(10)
O27 Mn15 Mn4 92.28(10)
O4 Mn15 Mn4 39.07(9)
O29 Mn15 Mn4 132.98(10)
Mn5 Mn15 Mn4 64.64(3)
O20 Mn15 Mn14 110.42(10)
O25 Mn15 Mn14 84.61(12)
O16 Mn15 Mn14 132.04(10)
O27 Mn15 Mn14 37.68(9)
O4 Mn15 Mn14 129.26(10)
O29 Mn15 Mn14 38.03(9)
Mn5 Mn15 Mn14 127.68(3)
Mn4 Mn15 Mn14 125.03(3)
O20 Mn15 K 40.59(9)
O25 Mn15 K 154.06(12)
O16 Mn15 K 100.25(9)
O27 Mn15 K 70.22(10)
O4 Mn15 K 108.26(10)
O29 Mn15 K 61.49(9)
Mn5 Mn15 K 65.82(3)
Mn4 Mn15 K 71.49(3)
Mn14 Mn15 K 70.42(3)

loop_
_geom_bond_atom_site_label_1
_geom_bond_atom_site_label_2
_geom_bond_distance
C1 O1 1.412(6)
C1 C2A 1.465(7)
C1 C2B 1.556(19)
C1 H1A 0.9700
C1 H1B 0.9700
C1 H1C 0.9700
C1 H1D 0.9700
C2A C3 1.488(9)
C2A H2A 0.9700
C2A H2B 0.9700
C2B C3 1.466(7)
C2B H2C 0.9700
C2B H2D 0.9700
C3 O2 1.411(6)
C3 H3A 0.9700
C3 H3B 0.9700
C3 H3C 0.9700
C3 H3D 0.9700
C4 O3 1.419(6)
C4 C5 1.524(8)
C4 H4A 0.9700
C4 H4B 0.9700
C5 C6 1.497(7)
C5 H5A 0.9700
C5 H5B 0.9700
C6 O4 1.424(5)
C6 H6A 0.9700
C6 H6B 0.9700
C7 O5 1.435(5)
C7 C8 1.498(5)
C7 H7A 0.9700
C7 H7B 0.9700
C8 C9 1.525(6)
C8 H8A 0.9700
C8 H8B 0.9700
C9 O6 1.411(5)
C9 H9A 0.9700
C9 H9B 0.9700
C10 O7 1.435(5)
C10 C11 1.512(6)
C10 H10A 0.9700
C10 H10B 0.9700
C11 C12 1.512(6)
C11 H11A 0.9700
C11 H11B 0.9700
C12 O8 1.422(5)
C12 H12A 0.9700
C12 H12B 0.9700
C13 O9 1.238(8)
C13 O10 1.282(7)
C13 C14 1.532(8)
C13 Mn1 2.548(7)
C14 C15 1.493(6)
C14 H14A 0.9700
C14 H14B 0.9700
C15 H15A 0.9600
C15 H15B 0.9600
C15 H15C 0.9600
C16 O12 1.241(6)
C16 O11 1.270(6)
C16 C17 1.508(7)
C17 C18 1.472(5)
C17 H17A 0.9700
C17 H17B 0.9700
C18 H18A 0.9600
C18 H18B 0.9600
C18 H18C 0.9600
C19 O15 1.419(6)
C19 C20 1.516(7)
C19 H19A 0.9700
C19 H19B 0.9700
C20 C21 1.485(6)
C20 H20A 0.9700
C20 H20B 0.9700
C21 O16 1.422(6)
C21 H21A 0.9700
C21 H21B 0.9700
C22 C23 1.440(6)
C22 O17 1.424(6)
C22 H22A 0.9700
C22 H22B 0.9700
C23 C24 1.439(6)
C23 H23A 0.9700
C23 H23B 0.9700
C24 O18 1.427(6)
C24 H24A 0.9700
C24 H24B 0.9700
C25 O22 1.231(6)
C25 O21 1.281(6)
C25 C26A 1.505(9)
C25 C26B 1.510(17)
C26A C27A 1.496(7)
C26A H26A 0.9700
C26A H26B 0.9700
C26B C27B 1.490(7)
C26B H26C 0.9700
C26B H26D 0.9700
C27A H27A 0.9600
C27A H27B 0.9600
C27A H27C 0.9600
C27B H27D 0.9600
C27B H27E 0.9600
C27B H27F 0.9600
C28 O23 1.206(8)
C28 O24 1.357(6)
C28 C29 1.464(5)
C29 C30A 1.488(5)
C29 C30B 1.513(5)
C29 H29A 0.9700
C29 H29B 0.9700
C29 H29C 0.9700
C29 H29D 0.9700
C30A H30A 0.9600
C30A H30B 0.9600
C30A H30C 0.9600
C30B H30D 0.9600
C30B H30E 0.9600
C30B H30F 0.9600
C31 O26 1.228(7)
C31 O25 1.288(7)
C31 C32 1.529(9)
C32 C33A 1.454(4)
C32 C33B 1.459(11)
C32 H32A 0.9700
C32 H32B 0.9700
C32 H32C 0.9700
C32 H32D 0.9700
C33A H33A 0.9600
C33A H33B 0.9600
C33A H33C 0.9600
C33B H33D 0.9600
C33B H33E 0.9600
C33B H33F 0.9600
C34 O27 1.446(6)
C34 C35 1.507(7)
C34 H34A 0.9700
C34 H34B 0.9700
C35 C36 1.475(7)
C35 H35A 0.9700
C35 H35B 0.9700
C36 O28 1.415(6)
C36 H36A 0.9700
C36 H36B 0.9700
C37 O29 1.429(6)
C37 C38 1.513(7)
C37 H37A 0.9700
C37 H37B 0.9700
C38 C39 1.501(7)
C38 H38A 0.9700
C38 H38B 0.9700
C39 O30 1.405(6)
C39 H39A 0.9700
C39 H39B 0.9700
C40 O31 1.250(6)
C40 O32 1.288(6)
C40 C41 1.508(7)
C41 C42 1.502(7)
C41 H41A 0.9700
C41 H41B 0.9700
C42 H42A 0.9600
C42 H42B 0.9600
C42 H42C 0.9600
C43 O33 1.241(7)
C43 O34 1.299(7)
C43 C44 1.501(8)
C44 C45 1.461(6)
C44 H44A 0.9700
C44 H44B 0.9700
C45 H45A 0.9600
C45 H45B 0.9600
C45 H45C 0.9600
C46 C47 1.334(8)
C46 N1 1.351(7)
C46 H46 0.9300
C47 C48 1.369(10)
C47 H47 0.9300
C48 C49 1.374(10)
C48 H48 0.9300
C49 C50 1.376(9)
C49 H49 0.9300
C50 N1 1.357(8)
C50 H50 0.9300
C51 O35 1.433(6)
C51 C52 1.520(7)
C51 H51A 0.9700
C51 H51B 0.9700
C52 C53 1.506(7)
C52 H52A 0.9700
C52 H52B 0.9700
C53 O36 1.431(5)
C53 H53A 0.9700
C53 H53B 0.9700
C54 O37 1.265(6)
C54 O38 1.272(7)
C54 C55 1.528(8)
C55 C56 1.473(7)
C55 H55A 0.9700
C55 H55B 0.9700
C56 H56A 0.9600
C56 H56B 0.9600
C56 H56C 0.9600
C57 O39 1.445(6)
C57 C58 1.482(7)
C57 H57A 0.9700
C57 H57B 0.9700
C58 C59 1.510(7)
C58 H58A 0.9700
C58 H58B 0.9700
C59 O40 1.422(6)
C59 H59A 0.9700
C59 H59B 0.9700
C60 O41 1.247(7)
C60 O42 1.279(7)
C60 C61 1.526(8)
C61 C62B 1.506(10)
C61 C62A 1.492(7)
C61 H61A 0.9700
C61 H61B 0.9700
C61 H61C 0.9700
C61 H61D 0.9700
C62A H62A 0.9600
C62A H62B 0.9600
C62A H62C 0.9600
C62B H62D 0.9600
C62B H62E 0.9600
C62B H62F 0.9600
C63 O43 1.260(6)
C63 O44 1.271(6)
C63 C64 1.516(7)
C64 C65 1.507(7)
C64 H64A 0.9700
C64 H64B 0.9700
C65 H65A 0.9600
C65 H65B 0.9600
C65 H65C 0.9600
C66 N2 1.326(6)
C66 C67 1.378(7)
C66 H66 0.9300
C67 C68 1.380(8)
C67 H67 0.9300
C68 C69 1.353(8)
C68 H68 0.9300
C69 C70 1.357(7)
C69 H69 0.9300
C70 N2 1.348(6)
C70 H70 0.9300
C71 O45 1.430(6)
C71 C72 1.491(7)
C71 H71A 0.9700
C71 H71B 0.9700
C72 C73 1.509(7)
C72 H72A 0.9700
C72 H72B 0.9700
C73 O46 1.411(6)
C73 H73A 0.9700
C73 H73B 0.9700
C74 O47 1.411(5)
C74 C75 1.511(7)
C74 H74A 0.9700
C74 H74B 0.9700
C75 C76 1.501(7)
C75 H75A 0.9700
C75 H75B 0.9700
C76 O48 1.430(6)
C76 H76A 0.9700
C76 H76B 0.9700
C77 O50 1.243(6)
C77 O49 1.270(6)
C77 C78 1.514(7)
C78 C79 1.490(6)
C78 H78A 0.9700
C78 H78B 0.9700
C79 H79A 0.9600
C79 H79B 0.9600
C79 H79C 0.9600
N3 C84 1.334(12)
N3 C80 1.381(13)
C80 C81 1.334(13)
C80 H80 0.9300
C81 C82 1.315(13)
C81 H81 0.9300
C82 C83 1.396(14)
C82 H82 0.9300
C83 C84 1.382(12)
C83 H83 0.9300
C84 H84 0.9300
C85 N4 1.211(4)
C85 C86 1.439(4)
C86 H86A 0.9600
C86 H86B 0.9600
C86 H86C 0.9600
C87 N5 1.242(3)
C87 C88 1.415(3)
C88 H88A 0.9600
C88 H88B 0.9600
C88 H88C 0.9600
N1 Mn13 2.230(5)
N2 Mn10 2.222(5)
O1 Mn6 1.887(3)
O1 Mn1 2.111(3)
O2 Mn6 1.900(3)
O2 Mn8 1.996(3)
O3 Mn4 1.905(3)
O3 Mn1 2.078(3)
O4 Mn4 1.886(3)
O4 Mn15 2.107(3)
O5 Mn2 1.886(3)
O5 Mn1 2.215(3)
O6 Mn2 1.896(3)
O6 Mn7 2.291(3)
O6 Mn6 2.391(3)
O7 Mn2 1.877(3)
O7 Mn3 2.223(3)
O8 Mn2 1.883(3)
O8 Mn4 2.326(3)
O8 Mn5 2.445(3)
O9 Mn1 2.165(4)
O10 Mn1 2.282(4)
O11 Mn6 2.150(4)
O11 K 2.884(4)
O12 Mn4 2.166(4)
O13 Mn2 1.903(3)
O13 Mn6 1.923(3)
O13 Mn4 1.929(3)
O13 Mn1 2.294(3)
O14 Mn5 1.901(3)
O14 Mn2 1.910(3)
O14 Mn7 1.929(3)
O14 Mn3 2.346(3)
O15 Mn5 1.885(3)
O15 Mn3 2.110(3)
O16 Mn5 1.901(3)
O16 Mn15 1.994(3)
O17 Mn7 1.878(3)
O17 Mn3 2.089(3)
O18 Mn7 1.885(3)
O18 Mn8 2.068(3)
O19 Mn8 1.895(3)
O19 Mn7 1.920(3)
O19 Mn6 1.933(3)
O19 K 2.695(3)
O20 Mn15 1.883(3)
O20 Mn4 1.929(3)
O20 Mn5 1.937(3)
O20 K 2.716(3)
O21 Mn5 2.145(3)
O21 K 3.003(4)
O22 Mn7 2.159(4)
O23 Mn3 2.169(4)
O24 Mn3 2.266(4)
O25 Mn15 1.925(4)
O26 Mn14 2.309(4)
O27 Mn14 1.909(3)
O27 Mn15 2.018(3)
O28 Mn14 1.897(4)
O28 Mn13 2.121(4)
O29 Mn14 1.898(3)
O29 Mn15 2.158(3)
O29 K 3.401(4)
O30 Mn14 1.892(3)
O30 Mn13 2.170(4)
O31 Mn14 2.258(3)
O31 K 2.763(4)
O32 Mn13 2.170(3)
O32 Mn12 2.280(4)
O33 Mn13 2.151(4)
O34 Mn12 1.922(4)
O35 Mn12 1.867(4)
O35 Mn13 2.189(3)
O36 Mn12 1.932(3)
O36 Mn11 1.946(3)
O37 Mn12 2.142(4)
O38 Mn11 2.137(4)
O39 Mn12 1.934(4)
O39 Mn11 1.941(3)
O40 Mn11 1.862(3)
O40 Mn10 2.144(3)
O41 Mn10 2.169(4)
O42 Mn11 1.941(4)
O43 Mn9 2.246(4)
O43 K 2.763(3)
O44 Mn10 2.203(3)
O44 Mn11 2.266(3)
O45 Mn9 1.913(3)
O45 Mn8 2.021(3)
O46 Mn9 1.888(3)
O46 Mn10 2.099(3)
O47 Mn9 1.899(3)
O47 Mn10 2.182(3)
O48 Mn9 1.908(3)
O48 Mn8 2.135(4)
O48 K 3.401(3)
O49 Mn8 1.930(3)
O50 Mn9 2.319(4)
Mn1 Mn4 3.1302(12)
Mn1 Mn2 3.2042(11)
Mn1 Mn6 3.2170(11)
Mn2 Mn7 3.0906(10)
Mn2 Mn4 3.0937(11)
Mn2 Mn5 3.1392(11)
Mn2 Mn6 3.1431(11)
Mn2 Mn3 3.2271(11)
Mn3 Mn7 3.1628(11)
Mn3 Mn5 3.2352(11)
Mn4 Mn15 2.9742(11)
Mn4 Mn5 3.1749(11)
Mn5 Mn15 2.9637(11)
Mn6 Mn8 2.9622(11)
Mn6 Mn7 3.1777(11)
Mn7 Mn8 2.9534(11)
Mn8 Mn9 3.0334(11)
Mn9 Mn10 3.0657(11)
Mn10 Mn11 3.1905(12)
Mn11 Mn12 2.9463(12)
Mn12 Mn13 3.2100(12)
Mn13 Mn14 3.0696(12)
Mn14 Mn15 3.0546(11)
